data_4036279
loop_
_publ_author_name
'Morikawa, Takahiro'
'Harada, Shinji'
'Nishida, Atsushi'

_publ_section_title
;
 Chiral Holmium Complex-Catalyzed Synthesis of Hydrocarbazole from
 Siloxyvinylindole and Its Application to the Enantioselective Total
 Synthesis of (-)-Minovincine.
;
_journal_issue 17
_journal_name_full 'The Journal of organic chemistry'
_journal_page_first 8859
_journal_page_last 8867
_journal_paper_doi 10.1021/acs.joc.5b01393
_journal_volume 80
_journal_year 2015
_chemical_formula_moiety 'C31 H30 N3 O4 S3, 1/4(C4 H8 O2)'
_chemical_formula_sum 'C32 H32 N3 O4.5 S3'
_chemical_formula_weight 612.79
_space_group_IT_number 1
_space_group_name_Hall 'P 1'
_space_group_name_H-M_alt 'P 1'
_symmetry_cell_setting triclinic
_symmetry_Int_Tables_number 1
_symmetry_space_group_name_Hall 'P 1'
_symmetry_space_group_name_H-M 'P 1'
_atom_sites_solution_hydrogens geom
_atom_sites_solution_primary direct
_atom_sites_solution_secondary difmap
_cell_angle_alpha 88.992(4)
_cell_angle_beta 89.512(4)
_cell_angle_gamma 82.169(4)
_cell_formula_units_Z 4
_cell_length_a 8.8195(7)
_cell_length_b 16.5259(13)
_cell_length_c 20.684(2)
_cell_measurement_reflns_used 9126
_cell_measurement_temperature 93
_cell_measurement_theta_max 67.02
_cell_measurement_theta_min 3.42
_cell_volume 2986.1(4)
_computing_cell_refinement 'RAPID AUTO'
_computing_data_collection 'RAPID AUTO (Rigaku, ????)'
_computing_data_reduction 'RAPID AUTO'
_computing_molecular_graphics 'CrystalStructure 4.0'
_computing_publication_material 'CrystalStructure 4.0 (Rigaku, 2010)'
_computing_structure_refinement 'SHELXL97 (Sheldrick, 2008)'
_computing_structure_solution 'Il Milione (Burla, et al., 2007)'
_diffrn_ambient_temperature 93
_diffrn_detector_area_resol_mean 10.000
_diffrn_measured_fraction_theta_full 0.978
_diffrn_measured_fraction_theta_max 0.978
_diffrn_measurement_device_type 'Rigaku R-AXIS RAPID'
_diffrn_measurement_method \w
_diffrn_radiation_type 'Cu K\a'
_diffrn_radiation_wavelength 1.54187
_diffrn_reflns_av_R_equivalents 0.0860
_diffrn_reflns_limit_h_max 10
_diffrn_reflns_limit_h_min -10
_diffrn_reflns_limit_k_max 19
_diffrn_reflns_limit_k_min -19
_diffrn_reflns_limit_l_max 24
_diffrn_reflns_limit_l_min -24
_diffrn_reflns_number 32283
_diffrn_reflns_theta_full 68.25
_diffrn_reflns_theta_max 68.25
_diffrn_standards_number 0
_exptl_absorpt_coefficient_mu 2.615
_exptl_absorpt_correction_T_max 0.877
_exptl_absorpt_correction_T_min 0.737
_exptl_absorpt_correction_type multi-scan
_exptl_absorpt_process_details 'ABSCOR (Rigaku, 1995)'
_exptl_crystal_colour colorless
_exptl_crystal_density_diffrn 1.363
_exptl_crystal_density_method 'not measured'
_exptl_crystal_description block
_exptl_crystal_F_000 1288.00
_exptl_crystal_size_max 0.300
_exptl_crystal_size_mid 0.050
_exptl_crystal_size_min 0.050
_refine_diff_density_max 1.160
_refine_diff_density_min -0.570
_refine_ls_abs_structure_details 'Flack, H. D. (1983), Acta Cryst. A39, 876-881.  6973 Friedel Pairs'
_refine_ls_abs_structure_Flack 0.00(4)
_refine_ls_extinction_coef 0.050(3)
_refine_ls_extinction_method SHELXL
_refine_ls_goodness_of_fit_ref 1.082
_refine_ls_hydrogen_treatment constr
_refine_ls_number_parameters 1497
_refine_ls_number_reflns 17669
_refine_ls_number_restraints 3
_refine_ls_R_factor_gt 0.1577
_refine_ls_shift/su_max 0.000
_refine_ls_structure_factor_coef Fsqd
_refine_ls_weighting_details 'w = 1/[\s^2^(Fo^2^)+(0.2000P)^2^+0.0000P] where P=(Fo^2^+2Fc^2^)/3'
_refine_ls_weighting_scheme calc
_refine_ls_wR_factor_ref 0.4305
_reflns_number_gt 6356
_reflns_number_total 17669
_reflns_threshold_expression F^2^>2.0\s(F^2^)
_cod_data_source_file jo5b01393_si_002.cif
_cod_data_source_block 141113morikawa01
_cod_depositor_comments
;

2020-08-12
Z value and formula fixed to values more according to usual
chemical conventions.                 miguel
;
_cod_original_formula_sum 'C128 H128 N8 O18 S12'
_cod_original_formula_weight 2451.18
_cod_original_formula_moiety 'C128 H128 N8 O18 S12'
_cod_original_formula_units_Z 1
_cod_original_cell_volume 2986.1(5)
_cod_database_code 4036279

loop_
_symmetry_equiv_pos_site_id
_symmetry_equiv_pos_as_xyz
1 +X,+Y,+Z

loop_
_atom_site_label
_atom_site_type_symbol
_atom_site_fract_x
_atom_site_fract_y
_atom_site_fract_z
_atom_site_U_iso_or_equiv
_atom_site_adp_type
_atom_site_occupancy
_atom_site_symmetry_multiplicity
_atom_site_calc_flag
_atom_site_refinement_flags
S1 S 0.5320(7) 1.0086(4) 0.8728(3) 0.0880(16) Uani 1.0 1 d .
S2 S 0.5110(7) 0.6695(4) 0.5052(3) 0.0884(16) Uani 1.0 1 d .
S3 S 1.1603(7) -0.0124(4) 0.3260(3) 0.0896(16) Uani 1.0 1 d .
S4 S 0.9734(7) 0.3627(4) -0.0101(3) 0.0923(17) Uani 1.0 1 d .
S5 S 0.3387(8) 0.3529(4) 0.2213(3) 0.0985(18) Uani 1.0 1 d .
S6 S 1.2010(7) 0.6236(4) 0.6967(3) 0.0947(18) Uani 1.0 1 d .
S7 S 0.8075(8) 0.6640(4) 0.8000(3) 0.0979(18) Uani 1.0 1 d .
S8 S 1.2258(8) 0.8096(4) 1.0476(3) 0.102(2) Uani 1.0 1 d .
S9 S 0.9125(9) 0.3305(4) 0.2648(3) 0.103(2) Uani 1.0 1 d .
S10 S 0.4893(9) 0.1517(4) 0.5268(3) 0.109(3) Uani 1.0 1 d .
S11 S 0.6770(8) 0.3268(4) 0.6147(4) 0.107(2) Uani 1.0 1 d .
S12 S 0.8147(10) 0.6866(4) 0.0773(4) 0.117(3) Uani 1.0 1 d .
O1 O 0.9063(19) 0.2622(9) 0.3797(8) 0.100(5) Uani 1.0 1 d .
O2 O 1.1961(19) -0.0841(8) 0.2846(7) 0.095(5) Uani 1.0 1 d .
O3 O 0.4439(18) 0.9423(8) 0.8610(8) 0.098(5) Uani 1.0 1 d .
O4 O 1.2427(18) 0.0601(8) 0.3190(7) 0.094(5) Uani 1.0 1 d .
O5 O 0.4983(16) 1.0868(8) 0.8364(7) 0.089(5) Uani 1.0 1 d .
O6 O 1.0075(19) 0.3351(10) -0.0773(7) 0.102(5) Uani 1.0 1 d .
O7 O 1.0564(16) 0.4242(9) 0.0169(8) 0.098(5) Uani 1.0 1 d .
O8 O 0.4791(18) 0.7042(9) 0.4411(6) 0.101(5) Uani 1.0 1 d .
O9 O 0.747(3) 0.7311(10) 0.9113(8) 0.106(5) Uani 1.0 1 d .
O10 O 1.194(2) -0.1038(9) 0.6002(8) 0.101(5) Uani 1.0 1 d .
O11 O 0.4053(17) 0.6204(8) 0.5352(8) 0.095(5) Uani 1.0 1 d .
O12 O 0.743(2) 0.5642(11) 0.1503(9) 0.113(6) Uani 1.0 1 d .
O13 O 1.0859(19) 0.0691(10) 0.1565(7) 0.097(5) Uani 1.0 1 d .
O14 O 0.526(2) 1.0753(10) 1.1507(8) 0.109(6) Uani 1.0 1 d .
O15 O 0.681(2) 0.4699(9) 0.6645(8) 0.105(5) Uani 1.0 1 d .
O16 O 0.5817(19) 0.9254(10) 0.6909(8) 0.101(5) Uani 1.0 1 d .
O17 O 0.948(3) 0.0067(15) 0.6911(11) 0.153(8) Uani 1.0 1 d .
O18 O 1.0946(18) 0.0917(10) 0.6483(8) 0.099(5) Uani 1.0 1 d .
N1 N 0.6720(18) 0.6088(10) 0.4980(8) 0.079(5) Uani 1.0 1 d .
N2 N 0.526(3) 0.1693(10) 0.3988(9) 0.081(5) Uani 1.0 1 d .
N3 N 0.364(2) 0.4710(10) 0.1339(9) 0.081(5) Uani 1.0 1 d .
N4 N 0.7958(18) 0.4032(11) -0.0083(8) 0.080(5) Uani 1.0 1 d .
N5 N 1.125(3) 0.5085(12) 0.6178(9) 0.094(6) Uani 1.0 1 d .
N6 N 0.9778(18) 0.0228(9) 0.3149(8) 0.074(5) Uani 1.0 1 d .
N9 N 1.165(3) 0.8130(10) 0.9203(9) 0.094(6) Uani 1.0 1 d .
N10 N 0.7143(16) 0.9749(10) 0.8560(8) 0.073(4) Uani 1.0 1 d .
C1 C 0.920(3) 0.1029(10) 0.3431(11) 0.074(6) Uani 1.0 1 d .
C3 C 0.763(3) 0.8277(10) 0.8259(9) 0.071(5) Uani 1.0 1 d .
C4 C 1.261(3) 0.3868(14) 0.6648(12) 0.087(6) Uani 1.0 1 d .
C5 C 0.764(2) 0.8874(9) 0.8804(9) 0.063(5) Uani 1.0 1 d .
C7 C 1.057(3) 0.1352(14) 0.1160(11) 0.094(7) Uani 1.0 1 d .
C11 C 0.452(3) 0.5672(12) 0.0512(9) 0.078(6) Uani 1.0 1 d .
C12 C 0.548(3) 0.3750(13) 0.0125(10) 0.082(6) Uani 1.0 1 d .
C13 C 1.231(3) 0.0074(14) 0.4518(10) 0.081(6) Uani 1.0 1 d .
C14 C 1.092(3) 0.5850(13) 0.6490(8) 0.073(6) Uani 1.0 1 d .
C15 C 0.807(3) 0.6704(14) 0.4060(11) 0.088(7) Uani 1.0 1 d .
C16 C 1.225(3) 0.3991(14) 0.7290(10) 0.083(6) Uani 1.0 1 d .
C17 C 0.478(3) 0.9707(14) 0.9971(10) 0.093(7) Uani 1.0 1 d .
C18 C 0.579(3) 0.1415(13) 0.4585(10) 0.082(6) Uani 1.0 1 d .
C19 C 0.739(3) 0.5413(12) 0.0366(11) 0.084(6) Uani 1.0 1 d .
C20 C 1.407(3) 0.6376(14) 0.8391(12) 0.092(7) Uani 1.0 1 d .
C21 C 1.000(3) 0.2791(12) 0.0384(9) 0.081(6) Uani 1.0 1 d .
C22 C 1.226(4) 0.6308(15) 0.9280(13) 0.105(8) Uani 1.0 1 d .
C23 C 1.314(3) 0.6785(13) 0.8892(11) 0.084(6) Uani 1.0 1 d .
C24 C 1.126(4) -0.1789(14) 0.6219(12) 0.110(9) Uani 1.0 1 d .
C25 C 0.930(3) 0.6207(14) 0.6316(11) 0.087(6) Uani 1.0 1 d .
C26 C 0.762(3) 0.5932(12) 0.0939(12) 0.084(6) Uani 1.0 1 d .
C27 C 0.806(3) 0.6352(14) 0.4677(11) 0.089(7) Uani 1.0 1 d .
C28 C 0.951(3) 0.9832(10) 0.8973(11) 0.085(7) Uani 1.0 1 d .
C29 C 1.296(3) 0.3071(14) 0.6445(13) 0.092(7) Uani 1.0 1 d .
C30 C 0.579(3) 0.3689(14) 0.1334(9) 0.083(6) Uani 1.0 1 d .
C31 C 0.859(3) -0.0341(15) 0.3208(11) 0.089(7) Uani 1.0 1 d .
C32 C 0.399(3) 0.3040(14) -0.0590(10) 0.087(7) Uani 1.0 1 d .
C33 C 0.860(3) -0.1119(13) 0.2945(12) 0.093(7) Uani 1.0 1 d .
C34 C 0.725(3) 0.5591(12) 0.5589(11) 0.078(6) Uani 1.0 1 d .
C35 C 0.764(3) 0.1669(15) 0.2486(11) 0.092(7) Uani 1.0 1 d .
C36 C 0.738(3) 0.0060(15) 0.3561(11) 0.092(7) Uani 1.0 1 d .
C37 C 1.110(3) 0.2071(14) 0.1355(11) 0.093(7) Uani 1.0 1 d .
C38 C 0.521(3) 1.0259(12) 0.9534(8) 0.074(6) Uani 1.0 1 d .
C39 C 0.370(3) 0.3088(14) 0.4006(11) 0.089(6) Uani 1.0 1 d .
C40 C 0.895(3) 0.5735(12) 0.5694(10) 0.080(6) Uani 1.0 1 d .
C41 C 0.252(3) 0.5903(14) 0.1959(12) 0.095(7) Uani 1.0 1 d .
C42 C 0.954(3) 0.8669(15) 0.9806(10) 0.091(7) Uani 1.0 1 d .
C43 C 0.824(3) 1.0250(13) 0.8636(13) 0.094(7) Uani 1.0 1 d .
C44 C 1.174(3) -0.0426(15) 0.4057(10) 0.093(7) Uani 1.0 1 d .
C45 C 0.583(3) 0.4217(13) 0.0690(10) 0.078(6) Uani 1.0 1 d .
C46 C 0.703(3) 0.4686(11) 0.5511(10) 0.083(7) Uani 1.0 1 d .
C47 C 0.462(3) 0.4942(14) 0.0816(11) 0.090(7) Uani 1.0 1 d .
C48 C 0.631(3) 0.1537(12) 0.3486(13) 0.088(7) Uani 1.0 1 d .
C49 C 0.936(3) 0.6171(13) 0.5059(10) 0.081(6) Uani 1.0 1 d .
C50 C 0.538(3) 0.7438(11) 0.5573(9) 0.075(6) Uani 1.0 1 d .
C51 C 1.050(3) 0.8085(14) 0.8114(11) 0.094(7) Uani 1.0 1 d .
C52 C 1.082(3) 0.2785(15) 0.0972(10) 0.090(7) Uani 1.0 1 d .
C53 C 0.577(3) 0.5769(15) 0.0044(11) 0.098(7) Uani 1.0 1 d .
C54 C 1.083(4) 0.6710(14) 0.4244(10) 0.095(7) Uani 1.0 1 d .
C55 C 0.956(3) 0.6874(15) 0.3875(11) 0.088(6) Uani 1.0 1 d .
C56 C 0.981(3) 0.4235(15) 0.5464(11) 0.098(8) Uani 1.0 1 d .
C57 C 1.182(3) -0.0900(15) 0.5342(13) 0.093(7) Uani 1.0 1 d .
C58 C 0.359(3) 0.4775(15) 0.4167(13) 0.100(8) Uani 1.0 1 d .
C59 C 1.051(3) 0.8323(13) 0.8705(12) 0.092(7) Uani 1.0 1 d .
C60 C 0.508(3) 0.3462(15) 0.3982(11) 0.095(7) Uani 1.0 1 d .
C61 C 0.493(4) 0.4322(15) 0.4084(10) 0.096(7) Uani 1.0 1 d .
C62 C 1.124(3) 0.8266(13) 0.9841(9) 0.086(7) Uani 1.0 1 d .
C63 C 0.671(3) 0.3049(16) 0.6983(11) 0.105(8) Uani 1.0 1 d .
C64 C 0.908(3) 0.2547(11) 0.3189(11) 0.086(7) Uani 1.0 1 d .
C65 C 1.327(3) 0.7673(11) 0.9022(13) 0.097(7) Uani 1.0 1 d .
C66 C 1.272(3) 0.4578(15) 0.6208(12) 0.097(7) Uani 1.0 1 d .
C67 C 1.328(4) 0.511(2) 0.8692(14) 0.123(10) Uani 1.0 1 d .
C68 C 0.764(3) 0.0914(12) 0.3743(11) 0.084(6) Uani 1.0 1 d .
C69 C 0.605(4) 0.8817(15) 0.5783(15) 0.110(9) Uani 1.0 1 d .
C70 C 0.669(3) 0.3652(14) -0.0343(12) 0.088(7) Uani 1.0 1 d .
C71 C 1.002(3) 0.4926(14) 0.5751(11) 0.083(6) Uani 1.0 1 d .
C72 C 0.338(3) 0.5719(13) 0.2474(13) 0.100(8) Uani 1.0 1 d .
C73 C 0.214(3) 0.5266(14) 0.1505(12) 0.095(7) Uani 1.0 1 d .
C74 C 0.236(3) 0.3555(13) 0.4102(12) 0.094(7) Uani 1.0 1 d .
C75 C 0.932(3) 0.8939(11) 0.9090(10) 0.082(6) Uani 1.0 1 d .
C76 C 1.132(3) -0.1410(15) 0.4911(14) 0.109(9) Uani 1.0 1 d .
C77 C 1.130(3) -0.1161(16) 0.4289(13) 0.102(8) Uani 1.0 1 d .
C78 C 0.511(3) 0.7337(14) 0.6262(10) 0.085(6) Uani 1.0 1 d .
C79 C 0.911(3) 0.1695(12) 0.2892(11) 0.091(7) Uani 1.0 1 d .
C80 C 0.833(3) 0.4235(14) 0.5098(12) 0.087(7) Uani 1.0 1 d .
C81 C 0.973(3) 0.1369(17) 0.0607(12) 0.103(8) Uani 1.0 1 d .
C82 C 0.562(3) 1.1136(15) 1.0438(12) 0.100(8) Uani 1.0 1 d .
C83 C 0.617(3) -0.0328(13) 0.3670(11) 0.091(7) Uani 1.0 1 d .
C84 C 0.943(3) 0.2078(16) 0.0212(14) 0.104(8) Uani 1.0 1 d .
C85 C 0.896(3) 0.8314(12) 0.7772(10) 0.081(6) Uani 1.0 1 d .
C86 C 0.957(4) 1.1411(15) 0.8548(13) 0.103(8) Uani 1.0 1 d .
C87 C 1.233(3) -0.0157(15) 0.5142(14) 0.105(8) Uani 1.0 1 d .
C88 C 0.629(3) 0.1865(14) 0.2899(11) 0.088(6) Uani 1.0 1 d .
C89 C 1.085(4) 1.0977(13) 0.8881(12) 0.098(7) Uani 1.0 1 d .
C90 C 0.836(3) 1.1029(15) 0.8438(11) 0.093(7) Uani 1.0 1 d .
C91 C 0.534(3) 0.8019(18) 0.6664(11) 0.099(8) Uani 1.0 1 d .
C92 C 0.662(3) 0.3230(16) -0.0906(11) 0.099(8) Uani 1.0 1 d .
C93 C 0.691(3) 0.4261(11) 0.6149(12) 0.089(7) Uani 1.0 1 d .
C94 C 1.416(4) 0.5579(15) 0.8288(16) 0.114(9) Uani 1.0 1 d .
C95 C 0.567(3) 1.0967(15) 0.9772(10) 0.097(7) Uani 1.0 1 d .
C96 C 0.817(3) 0.5762(11) 0.8502(11) 0.094(8) Uani 1.0 1 d .
C97 C 1.255(3) 0.2524(14) 0.7501(14) 0.095(7) Uani 1.0 1 d .
C98 C 0.771(3) 0.7384(10) 0.8526(11) 0.092(8) Uani 1.0 1 d .
C99 C 0.739(4) -0.1500(18) 0.3090(12) 0.106(8) Uani 1.0 1 d .
C100 C 0.584(4) 0.8682(16) 0.6421(16) 0.111(9) Uani 1.0 1 d .
C101 C 0.528(3) 0.2956(12) -0.1033(14) 0.096(7) Uani 1.0 1 d .
C102 C 0.740(3) 0.4531(12) 0.0543(10) 0.080(6) Uani 1.0 1 d .
C103 C 0.582(3) 0.8196(14) 0.5361(12) 0.100(7) Uani 1.0 1 d .
C104 C 0.619(4) -0.1133(13) 0.3443(13) 0.106(9) Uani 1.0 1 d .
C105 C 1.293(3) 0.2379(18) 0.6877(16) 0.111(8) Uani 1.0 1 d .
C107 C 0.747(3) 0.1045(14) 0.4501(10) 0.084(6) Uani 1.0 1 d .
C108 C 1.232(4) 0.5504(15) 0.9153(12) 0.097(7) Uani 1.0 1 d .
C109 C 0.377(3) 0.2166(13) 0.3895(14) 0.111(9) Uani 1.0 1 d .
C110 C 0.604(4) 1.0065(14) 0.6713(14) 0.115(9) Uani 1.0 1 d .
C111 C 1.085(3) 1.0184(15) 0.9063(11) 0.094(7) Uani 1.0 1 d .
C112 C 0.420(3) 0.3964(13) 0.1642(10) 0.087(7) Uani 1.0 1 d .
C113 C 0.190(3) 0.6678(15) 0.1798(13) 0.102(8) Uani 1.0 1 d .
C114 C 1.074(3) 0.6337(13) 0.4834(11) 0.090(7) Uani 1.0 1 d .
C115 C 0.231(4) 0.4390(13) 0.4205(13) 0.108(8) Uani 1.0 1 d .
C116 C 0.212(3) 0.7321(14) 0.2192(12) 0.101(8) Uani 1.0 1 d .
C117 C 1.218(3) 0.3322(15) 0.7747(13) 0.101(8) Uani 1.0 1 d .
C118 C 0.475(3) 0.9822(15) 1.0634(11) 0.103(8) Uani 1.0 1 d .
C119 C 0.860(4) 0.4981(15) 0.8164(14) 0.124(10) Uani 1.0 1 d .
C120 C 0.407(3) 0.3455(13) -0.0001(14) 0.099(8) Uani 1.0 1 d .
C121 C 0.826(3) 0.2978(16) 0.7300(14) 0.112(8) Uani 1.0 1 d .
C122 C 0.973(4) 0.1166(17) 0.6029(12) 0.111(9) Uani 1.0 1 d .
C123 C 1.024(4) 0.1840(18) 0.5658(11) 0.117(9) Uani 1.0 1 d .
C124 C 0.369(4) 0.6382(17) 0.2879(14) 0.119(9) Uani 1.0 1 d .
C125 C 0.518(3) 1.0533(17) 1.0859(12) 0.098(7) Uani 1.0 1 d .
C126 C 0.301(4) 0.7178(14) 0.2732(15) 0.115(9) Uani 1.0 1 d .
C127 C 1.035(4) -0.0050(14) 0.1394(14) 0.138(12) Uani 1.0 1 d .
C128 C 1.065(4) 0.0316(17) 0.6924(12) 0.100(8) Uani 1.0 1 d .
C129 C 0.776(4) 0.7312(17) 0.1528(11) 0.114(9) Uani 1.0 1 d .
C130 C 0.484(3) 1.0176(16) 1.1970(13) 0.113(9) Uani 1.0 1 d .
C131 C 1.210(4) 0.0064(17) 0.7332(13) 0.124(10) Uani 1.0 1 d .
C132 C 0.905(4) 0.4144(13) 0.3149(12) 0.108(9) Uani 1.0 1 d .
C133 C 0.602(5) 0.763(3) 0.1606(17) 0.180(15) Uani 1.0 1 d .
C135 C 0.859(10) 0.487(2) 0.284(3) 0.40(6) Uani 1.0 1 d .
H1 H 0.9922 0.1157 0.3775 0.0891 Uiso 1.0 1 calc R
H3 H 0.6642 0.8415 0.8020 0.0849 Uiso 1.0 1 calc R
H5 H 0.6946 0.8735 0.9160 0.0752 Uiso 1.0 1 calc R
H10A H 0.3034 0.1949 0.4193 0.1329 Uiso 1.0 1 calc R
H10B H 0.3437 0.2085 0.3448 0.1329 Uiso 1.0 1 calc R
H10C H 0.7699 0.0520 0.4741 0.1014 Uiso 1.0 1 calc R
H10D H 0.8169 0.1425 0.4650 0.1014 Uiso 1.0 1 calc R
H11A H 0.5226 1.0286 0.6411 0.1374 Uiso 1.0 1 calc R
H11B H 0.7034 1.0053 0.6500 0.1374 Uiso 1.0 1 calc R
H11C H 0.5994 1.0413 0.7093 0.1374 Uiso 1.0 1 calc R
H11D H 0.9614 0.4978 0.7962 0.1484 Uiso 1.0 1 calc R
H11E H 0.7846 0.4924 0.7830 0.1484 Uiso 1.0 1 calc R
H11F H 0.8637 0.4526 0.8476 0.1484 Uiso 1.0 1 calc R
H11 H 0.3706 0.6097 0.0590 0.0932 Uiso 1.0 1 calc R
H12A H 1.1196 0.1646 0.5434 0.1407 Uiso 1.0 1 calc R
H12B H 1.0397 0.2279 0.5951 0.1407 Uiso 1.0 1 calc R
H12C H 0.9454 0.2046 0.5340 0.1407 Uiso 1.0 1 calc R
H12D H 0.8753 0.1348 0.6259 0.1331 Uiso 1.0 1 calc R
H12E H 0.9574 0.0710 0.5743 0.1331 Uiso 1.0 1 calc R
H12F H 0.8699 0.3484 0.7225 0.1348 Uiso 1.0 1 calc R
H12G H 0.8932 0.2519 0.7114 0.1348 Uiso 1.0 1 calc R
H12H H 0.8141 0.2883 0.7765 0.1348 Uiso 1.0 1 calc R
H12I H 0.8075 0.6904 0.1873 0.1368 Uiso 1.0 1 calc R
H12J H 0.8358 0.7772 0.1574 0.1368 Uiso 1.0 1 calc R
H12K H 1.0815 -0.0234 0.0981 0.1661 Uiso 1.0 1 calc R
H12L H 0.9232 0.0035 0.1353 0.1661 Uiso 1.0 1 calc R
H12M H 1.0646 -0.0466 0.1730 0.1661 Uiso 1.0 1 calc R
H13 H 1.2669 0.0568 0.4387 0.0973 Uiso 1.0 1 calc R
H13A H 0.8326 0.4076 0.3509 0.1299 Uiso 1.0 1 calc R
H13B H 1.0071 0.4155 0.3337 0.1299 Uiso 1.0 1 calc R
H13C H 1.2457 -0.0517 0.7272 0.1491 Uiso 1.0 1 calc R
H13D H 1.1855 0.0162 0.7790 0.1491 Uiso 1.0 1 calc R
H13E H 1.2898 0.0387 0.7195 0.1491 Uiso 1.0 1 calc R
H13F H 0.7580 0.4870 0.2654 0.4804 Uiso 1.0 1 calc R
H13G H 0.9331 0.4961 0.2499 0.4804 Uiso 1.0 1 calc R
H13H H 0.8549 0.5316 0.3155 0.4804 Uiso 1.0 1 calc R
H13I H 0.5519 0.9659 1.1929 0.1356 Uiso 1.0 1 calc R
H13J H 0.3779 1.0084 1.1893 0.1356 Uiso 1.0 1 calc R
H13K H 0.4919 1.0386 1.2406 0.1356 Uiso 1.0 1 calc R
H13L H 0.5427 0.7172 0.1593 0.2165 Uiso 1.0 1 calc R
H13M H 0.5691 0.8019 0.1253 0.2165 Uiso 1.0 1 calc R
H13N H 0.5841 0.7908 0.2021 0.2165 Uiso 1.0 1 calc R
H15 H 0.7193 0.6817 0.3793 0.1060 Uiso 1.0 1 calc R
H16 H 1.2034 0.4535 0.7439 0.0995 Uiso 1.0 1 calc R
H17 H 0.4481 0.9216 0.9813 0.1115 Uiso 1.0 1 calc R
H19 H 0.8226 0.5461 0.0043 0.1004 Uiso 1.0 1 calc R
H20 H 1.4655 0.6691 0.8121 0.1108 Uiso 1.0 1 calc R
H22 H 1.1644 0.6547 0.9623 0.1264 Uiso 1.0 1 calc R
H24A H 1.1786 -0.2267 0.5996 0.1316 Uiso 1.0 1 calc R
H24B H 1.0171 -0.1720 0.6116 0.1316 Uiso 1.0 1 calc R
H24C H 1.1394 -0.1868 0.6687 0.1316 Uiso 1.0 1 calc R
H25A H 0.9236 0.6801 0.6224 0.1047 Uiso 1.0 1 calc R
H25B H 0.8583 0.6116 0.6670 0.1047 Uiso 1.0 1 calc R
H29 H 1.3241 0.2976 0.6005 0.1106 Uiso 1.0 1 calc R
H30A H 0.5914 0.3099 0.1237 0.0992 Uiso 1.0 1 calc R
H30B H 0.6620 0.3792 0.1629 0.0992 Uiso 1.0 1 calc R
H32 H 0.3094 0.2816 -0.0695 0.1042 Uiso 1.0 1 calc R
H33 H 0.9415 -0.1360 0.2679 0.1119 Uiso 1.0 1 calc R
H34 H 0.6614 0.5817 0.5965 0.0941 Uiso 1.0 1 calc R
H35A H 0.7611 0.2068 0.2122 0.1106 Uiso 1.0 1 calc R
H35B H 0.7652 0.1117 0.2304 0.1106 Uiso 1.0 1 calc R
H37 H 1.1653 0.2075 0.1747 0.1115 Uiso 1.0 1 calc R
H42A H 0.8839 0.8271 0.9930 0.1093 Uiso 1.0 1 calc R
H42B H 0.9350 0.9144 1.0095 0.1093 Uiso 1.0 1 calc R
H46 H 0.6049 0.4672 0.5276 0.0998 Uiso 1.0 1 calc R
H51 H 1.1370 0.7795 0.7909 0.1124 Uiso 1.0 1 calc R
H52 H 1.1176 0.3270 0.1109 0.1081 Uiso 1.0 1 calc R
H53A H 0.5763 0.6354 -0.0071 0.1176 Uiso 1.0 1 calc R
H53B H 0.5626 0.5470 -0.0357 0.1176 Uiso 1.0 1 calc R
H54 H 1.1781 0.6855 0.4092 0.1143 Uiso 1.0 1 calc R
H55 H 0.9673 0.7121 0.3462 0.1057 Uiso 1.0 1 calc R
H56 H 1.0556 0.3763 0.5487 0.1174 Uiso 1.0 1 calc R
H58 H 0.3513 0.5352 0.4199 0.1203 Uiso 1.0 1 calc R
H60 H 0.6050 0.3151 0.3903 0.1145 Uiso 1.0 1 calc R
H61 H 0.5829 0.4579 0.4093 0.1153 Uiso 1.0 1 calc R
H63A H 0.6014 0.3487 0.7195 0.1257 Uiso 1.0 1 calc R
H63B H 0.6284 0.2531 0.7051 0.1257 Uiso 1.0 1 calc R
H65A H 1.3665 0.7932 0.8632 0.1159 Uiso 1.0 1 calc R
H65B H 1.3987 0.7710 0.9381 0.1159 Uiso 1.0 1 calc R
H66A H 1.3506 0.4900 0.6369 0.1161 Uiso 1.0 1 calc R
H66B H 1.3037 0.4384 0.5770 0.1161 Uiso 1.0 1 calc R
H67 H 1.3343 0.4536 0.8644 0.1472 Uiso 1.0 1 calc R
H69 H 0.6340 0.9318 0.5627 0.1324 Uiso 1.0 1 calc R
H72 H 0.3781 0.5169 0.2575 0.1195 Uiso 1.0 1 calc R
H73A H 0.1678 0.5527 0.1106 0.1135 Uiso 1.0 1 calc R
H73B H 0.1403 0.4939 0.1710 0.1135 Uiso 1.0 1 calc R
H74 H 0.1435 0.3319 0.4100 0.1133 Uiso 1.0 1 calc R
H76 H 1.1004 -0.1915 0.5041 0.1305 Uiso 1.0 1 calc R
H77 H 1.0970 -0.1515 0.3980 0.1230 Uiso 1.0 1 calc R
H78 H 0.4792 0.6851 0.6439 0.1023 Uiso 1.0 1 calc R
H79 H 1.0031 0.1583 0.2604 0.1094 Uiso 1.0 1 calc R
H80A H 0.8139 0.3668 0.5023 0.1046 Uiso 1.0 1 calc R
H80B H 0.8387 0.4516 0.4674 0.1046 Uiso 1.0 1 calc R
H81 H 0.9342 0.0887 0.0483 0.1238 Uiso 1.0 1 calc R
H82 H 0.5869 1.1638 1.0596 0.1206 Uiso 1.0 1 calc R
H83 H 0.5307 -0.0066 0.3898 0.1095 Uiso 1.0 1 calc R
H84 H 0.8846 0.2068 -0.0170 0.1242 Uiso 1.0 1 calc R
H85A H 0.8869 0.7930 0.7416 0.0968 Uiso 1.0 1 calc R
H85B H 0.8897 0.8872 0.7583 0.0968 Uiso 1.0 1 calc R
H86 H 0.9578 1.1961 0.8408 0.1241 Uiso 1.0 1 calc R
H87 H 1.2690 0.0182 0.5455 0.1256 Uiso 1.0 1 calc R
H88 H 0.5417 0.2219 0.2749 0.1058 Uiso 1.0 1 calc R
H89 H 1.1708 1.1244 0.8976 0.1175 Uiso 1.0 1 calc R
H90 H 0.7531 1.1320 0.8206 0.1118 Uiso 1.0 1 calc R
H91 H 0.5133 0.7989 0.7115 0.1191 Uiso 1.0 1 calc R
H92 H 0.7475 0.3136 -0.1192 0.1190 Uiso 1.0 1 calc R
H94 H 1.4800 0.5328 0.7954 0.1366 Uiso 1.0 1 calc R
H95 H 0.6028 1.1348 0.9478 0.1166 Uiso 1.0 1 calc R
H96A H 0.8929 0.5805 0.8847 0.1131 Uiso 1.0 1 calc R
H96B H 0.7165 0.5752 0.8713 0.1131 Uiso 1.0 1 calc R
H97 H 1.2525 0.2071 0.7788 0.1138 Uiso 1.0 1 calc R
H99 H 0.7378 -0.2041 0.2944 0.1267 Uiso 1.0 1 calc R
H101 H 0.5184 0.2695 -0.1433 0.1149 Uiso 1.0 1 calc R
H102 H 0.8127 0.4374 0.0907 0.0965 Uiso 1.0 1 calc R
H103 H 0.5972 0.8283 0.4911 0.1202 Uiso 1.0 1 calc R
H104 H 0.5349 -0.1421 0.3538 0.1268 Uiso 1.0 1 calc R
H105 H 1.3169 0.1836 0.6726 0.1338 Uiso 1.0 1 calc R
H108 H 1.1669 0.5195 0.9393 0.1160 Uiso 1.0 1 calc R
H111 H 1.1733 0.9876 0.9246 0.1126 Uiso 1.0 1 calc R
H113 H 0.1309 0.6779 0.1415 0.1222 Uiso 1.0 1 calc R
H114 H 1.1640 0.6194 0.5086 0.1082 Uiso 1.0 1 calc R
H115 H 0.1360 0.4703 0.4306 0.1301 Uiso 1.0 1 calc R
H116 H 0.1663 0.7860 0.2087 0.1211 Uiso 1.0 1 calc R
H117 H 1.1896 0.3414 0.8187 0.1216 Uiso 1.0 1 calc R
H118 H 0.4451 0.9420 1.0923 0.1239 Uiso 1.0 1 calc R
H120 H 0.3225 0.3532 0.0292 0.1189 Uiso 1.0 1 calc R
H124 H 0.4352 0.6277 0.3241 0.1427 Uiso 1.0 1 calc R
H126 H 0.3158 0.7617 0.3005 0.1377 Uiso 1.0 1 calc R

loop_
_atom_site_aniso_label
_atom_site_aniso_U_11
_atom_site_aniso_U_22
_atom_site_aniso_U_33
_atom_site_aniso_U_12
_atom_site_aniso_U_13
_atom_site_aniso_U_23
S1 0.086(4) 0.096(4) 0.083(4) -0.014(3) 0.005(3) 0.001(3)
S2 0.081(4) 0.093(4) 0.091(4) -0.010(3) 0.001(3) 0.003(3)
S3 0.090(4) 0.088(4) 0.090(4) -0.008(3) -0.003(3) -0.002(3)
S4 0.085(4) 0.090(4) 0.101(5) -0.012(4) -0.003(4) 0.005(3)
S5 0.101(5) 0.105(5) 0.090(4) -0.017(4) 0.004(4) 0.007(4)
S6 0.096(5) 0.108(5) 0.084(4) -0.027(4) -0.013(3) -0.003(3)
S7 0.118(5) 0.087(4) 0.089(4) -0.015(4) 0.011(4) -0.008(3)
S8 0.116(5) 0.103(5) 0.089(4) -0.021(4) -0.021(4) 0.004(4)
S9 0.138(6) 0.089(4) 0.084(4) -0.023(4) 0.008(4) 0.003(3)
S10 0.125(6) 0.105(5) 0.097(5) -0.021(4) 0.031(4) -0.012(4)
S11 0.106(5) 0.103(5) 0.113(5) -0.022(4) -0.004(4) 0.019(4)
S12 0.153(7) 0.103(5) 0.103(5) -0.049(5) -0.002(5) -0.008(4)
O1 0.131(14) 0.095(10) 0.078(10) -0.038(10) -0.010(9) 0.021(8)
O2 0.131(14) 0.060(8) 0.094(10) -0.013(8) 0.012(9) -0.032(7)
O3 0.110(12) 0.071(9) 0.126(12) -0.059(9) -0.021(10) 0.002(8)
O4 0.111(12) 0.060(8) 0.118(12) -0.038(8) 0.003(9) 0.003(8)
O5 0.080(10) 0.072(8) 0.113(11) -0.006(7) -0.002(8) 0.031(8)
O6 0.114(13) 0.127(12) 0.059(8) 0.001(10) 0.028(8) -0.022(8)
O7 0.086(11) 0.086(10) 0.129(12) -0.030(8) -0.015(9) -0.038(9)
O8 0.124(13) 0.124(12) 0.053(8) -0.015(10) -0.020(8) 0.027(8)
O9 0.139(15) 0.097(11) 0.084(11) -0.030(10) 0.004(10) -0.013(9)
O10 0.125(14) 0.085(10) 0.097(11) -0.028(10) -0.007(10) 0.013(8)
O11 0.086(11) 0.084(9) 0.123(12) -0.042(8) 0.027(9) -0.016(9)
O12 0.121(15) 0.117(13) 0.096(12) -0.001(11) -0.003(10) 0.003(10)
O13 0.128(14) 0.097(11) 0.068(9) -0.026(10) 0.004(9) 0.001(8)
O14 0.127(15) 0.118(12) 0.091(11) -0.049(11) -0.016(10) 0.010(10)
O15 0.125(14) 0.087(10) 0.103(12) -0.015(10) 0.024(10) -0.003(9)
O16 0.108(13) 0.088(10) 0.105(11) -0.002(9) -0.003(9) 0.004(9)
O17 0.128(19) 0.18(2) 0.159(19) -0.048(16) 0.014(15) 0.022(15)
O18 0.094(12) 0.103(11) 0.100(11) -0.014(9) -0.006(9) -0.013(9)
N1 0.046(9) 0.087(11) 0.096(12) 0.023(8) -0.001(8) 0.000(9)
N2 0.092(14) 0.080(11) 0.070(11) -0.008(10) 0.017(10) 0.003(9)
N3 0.079(12) 0.074(11) 0.090(12) -0.013(9) -0.006(10) 0.014(9)
N4 0.052(10) 0.103(12) 0.081(11) 0.004(9) -0.002(8) -0.017(9)
N5 0.098(15) 0.110(14) 0.077(12) -0.026(12) -0.001(10) -0.024(10)
N6 0.065(10) 0.065(9) 0.089(11) 0.006(8) -0.012(9) 0.005(8)
N9 0.114(16) 0.071(11) 0.097(13) -0.015(11) -0.024(12) 0.011(10)
N10 0.039(8) 0.077(10) 0.098(12) 0.007(8) 0.003(8) 0.001(9)
C1 0.068(13) 0.044(9) 0.109(16) -0.000(9) 0.014(11) -0.017(10)
C3 0.101(16) 0.046(9) 0.068(11) -0.021(10) 0.012(10) -0.009(8)
C4 0.082(16) 0.083(14) 0.095(16) -0.003(12) 0.014(12) -0.015(12)
C5 0.068(12) 0.043(9) 0.078(12) -0.008(8) -0.009(9) -0.007(8)
C7 0.14(3) 0.078(14) 0.072(14) -0.028(14) -0.013(14) 0.006(11)
C11 0.101(17) 0.072(12) 0.060(11) -0.013(12) 0.002(11) 0.002(9)
C12 0.091(16) 0.088(14) 0.072(13) -0.030(13) -0.028(12) -0.017(11)
C13 0.068(14) 0.096(15) 0.077(14) -0.003(11) -0.000(11) 0.008(12)
C14 0.072(12) 0.101(14) 0.053(10) -0.027(11) -0.035(9) -0.015(9)
C15 0.059(13) 0.120(18) 0.088(15) -0.018(12) -0.011(11) 0.019(13)
C16 0.092(16) 0.094(15) 0.065(12) -0.019(13) 0.011(11) 0.004(11)
C17 0.13(2) 0.105(16) 0.053(12) -0.035(15) 0.017(12) 0.008(11)
C18 0.075(14) 0.108(16) 0.060(12) -0.007(12) 0.050(10) -0.009(11)
C19 0.088(16) 0.064(12) 0.100(16) -0.013(11) 0.005(13) -0.009(11)
C20 0.076(15) 0.093(15) 0.106(17) 0.000(12) -0.002(13) -0.033(13)
C21 0.110(18) 0.072(13) 0.061(12) -0.011(12) 0.000(11) 0.015(10)
C22 0.14(3) 0.077(15) 0.104(17) -0.025(15) -0.001(16) 0.006(13)
C23 0.098(17) 0.069(12) 0.082(14) -0.007(12) -0.004(12) -0.008(11)
C24 0.15(3) 0.093(16) 0.089(16) -0.025(17) 0.003(15) 0.020(13)
C25 0.066(13) 0.095(15) 0.097(15) 0.006(11) -0.015(11) -0.014(12)
C26 0.093(16) 0.061(12) 0.101(16) -0.019(11) -0.013(13) 0.005(12)
C27 0.095(17) 0.098(16) 0.081(14) -0.033(13) -0.009(13) 0.004(12)
C28 0.117(19) 0.038(9) 0.103(16) -0.028(11) 0.006(14) 0.006(10)
C29 0.070(15) 0.088(15) 0.118(18) -0.005(12) 0.010(13) -0.032(15)
C30 0.081(15) 0.110(16) 0.058(11) -0.022(12) 0.021(10) 0.006(11)
C31 0.084(16) 0.096(16) 0.089(15) -0.016(13) -0.002(13) 0.008(13)
C32 0.093(17) 0.115(17) 0.057(12) -0.026(14) -0.013(11) 0.001(11)
C33 0.100(18) 0.069(13) 0.115(18) -0.024(13) -0.013(14) -0.015(12)
C34 0.055(12) 0.081(13) 0.099(15) -0.007(10) -0.029(11) 0.022(11)
C35 0.075(16) 0.105(17) 0.095(16) -0.004(13) 0.003(13) -0.017(13)
C36 0.098(18) 0.090(15) 0.094(16) -0.033(14) 0.015(13) -0.006(13)
C37 0.111(19) 0.087(15) 0.085(15) -0.028(14) -0.016(13) -0.007(12)
C38 0.104(16) 0.088(13) 0.031(9) -0.023(12) 0.023(9) -0.014(9)
C39 0.076(15) 0.086(15) 0.106(17) -0.011(12) 0.003(13) -0.012(13)
C40 0.063(12) 0.083(13) 0.086(14) 0.019(10) -0.018(11) -0.007(11)
C41 0.12(2) 0.076(15) 0.091(16) -0.017(14) -0.019(15) 0.021(12)
C42 0.059(13) 0.137(19) 0.069(12) 0.012(13) -0.013(10) 0.024(12)
C43 0.074(15) 0.073(14) 0.14(2) -0.016(12) -0.014(14) 0.010(14)
C44 0.13(2) 0.098(16) 0.053(11) -0.037(15) -0.019(12) 0.012(11)
C45 0.064(13) 0.090(14) 0.082(14) -0.018(11) 0.007(10) -0.009(11)
C46 0.122(19) 0.047(10) 0.084(13) -0.025(11) -0.020(13) 0.020(9)
C47 0.097(17) 0.080(14) 0.091(16) -0.003(13) 0.024(13) -0.012(12)
C48 0.094(17) 0.061(12) 0.106(18) 0.002(11) -0.011(14) -0.000(12)
C49 0.094(17) 0.095(15) 0.058(12) -0.022(13) -0.001(11) 0.007(10)
C50 0.107(17) 0.054(10) 0.071(12) -0.030(11) -0.005(11) -0.008(9)
C51 0.11(2) 0.100(16) 0.068(14) -0.020(15) 0.004(13) -0.003(12)
C52 0.100(17) 0.108(17) 0.068(13) -0.032(14) -0.005(12) 0.004(12)
C53 0.11(2) 0.100(16) 0.092(16) -0.042(15) 0.012(14) 0.001(13)
C54 0.12(2) 0.099(16) 0.071(14) -0.039(15) -0.013(13) 0.019(12)
C55 0.065(13) 0.125(18) 0.070(13) 0.000(13) 0.013(11) -0.003(12)
C56 0.12(2) 0.094(16) 0.083(15) -0.031(15) 0.009(14) -0.031(12)
C57 0.096(18) 0.088(16) 0.097(17) -0.019(13) 0.013(14) 0.021(13)
C58 0.085(18) 0.070(14) 0.14(3) 0.002(13) -0.008(16) 0.007(14)
C59 0.101(18) 0.077(14) 0.092(16) 0.014(12) -0.019(14) 0.002(12)
C60 0.085(17) 0.095(16) 0.104(17) -0.003(13) 0.003(13) -0.016(13)
C61 0.13(3) 0.089(16) 0.073(14) -0.013(15) -0.005(14) 0.001(12)
C62 0.103(17) 0.106(16) 0.050(11) -0.016(13) -0.037(11) 0.015(10)
C63 0.10(2) 0.116(19) 0.095(17) -0.022(15) -0.006(14) 0.026(14)
C64 0.13(2) 0.054(11) 0.085(15) -0.031(12) -0.007(13) 0.008(10)
C65 0.097(18) 0.049(10) 0.15(2) -0.012(11) -0.012(15) -0.016(12)
C66 0.072(15) 0.105(17) 0.112(18) -0.010(13) -0.008(13) 0.022(14)
C67 0.13(3) 0.13(3) 0.10(2) 0.02(2) -0.033(19) -0.026(18)
C68 0.084(16) 0.072(12) 0.092(15) 0.005(12) -0.005(12) -0.022(11)
C69 0.12(3) 0.080(16) 0.13(3) -0.024(15) -0.026(19) 0.011(16)
C70 0.063(14) 0.090(15) 0.112(18) -0.016(12) -0.025(13) 0.008(14)
C71 0.063(13) 0.091(15) 0.092(15) -0.003(11) -0.001(11) -0.003(12)
C72 0.13(3) 0.055(12) 0.12(2) -0.033(13) 0.022(17) -0.021(13)
C73 0.076(16) 0.101(16) 0.103(17) 0.003(13) -0.018(13) -0.005(13)
C74 0.088(17) 0.068(12) 0.120(18) 0.013(12) 0.026(14) -0.009(12)
C75 0.117(18) 0.051(10) 0.080(13) -0.015(11) -0.027(13) 0.005(9)
C76 0.13(3) 0.081(16) 0.12(2) -0.031(15) -0.030(17) 0.023(15)
C77 0.100(19) 0.12(2) 0.092(17) -0.015(15) -0.005(14) 0.011(15)
C78 0.090(16) 0.096(15) 0.068(13) -0.008(13) 0.001(11) 0.013(11)
C79 0.114(19) 0.056(11) 0.102(16) -0.009(12) -0.013(14) 0.014(11)
C80 0.068(14) 0.087(14) 0.111(17) -0.025(12) -0.008(12) -0.004(13)
C81 0.11(2) 0.106(18) 0.094(17) -0.006(15) 0.006(15) -0.011(15)
C82 0.12(2) 0.098(17) 0.089(16) -0.025(15) 0.012(14) -0.025(14)
C83 0.101(18) 0.082(15) 0.090(15) -0.010(13) -0.008(13) 0.016(12)
C84 0.096(19) 0.096(17) 0.12(2) -0.013(15) -0.004(15) -0.001(15)
C85 0.096(16) 0.076(13) 0.072(13) -0.019(12) 0.012(11) 0.009(10)
C86 0.11(2) 0.083(15) 0.111(19) 0.002(15) -0.001(16) -0.019(14)
C87 0.092(18) 0.106(18) 0.12(2) -0.031(14) 0.031(15) 0.002(15)
C88 0.084(16) 0.100(16) 0.081(15) -0.015(13) -0.005(12) -0.013(13)
C89 0.12(2) 0.062(12) 0.105(17) 0.003(13) 0.014(15) -0.008(12)
C90 0.094(18) 0.096(16) 0.093(16) -0.029(14) 0.009(13) 0.012(13)
C91 0.070(15) 0.15(3) 0.075(14) -0.011(15) 0.019(11) -0.043(15)
C92 0.068(14) 0.14(2) 0.086(15) -0.011(14) 0.008(12) -0.042(15)
C93 0.13(2) 0.045(10) 0.097(16) -0.029(12) -0.006(14) 0.013(10)
C94 0.14(3) 0.069(15) 0.13(3) 0.002(15) -0.04(2) -0.020(15)
C95 0.12(2) 0.113(18) 0.053(12) -0.004(15) 0.014(12) -0.006(11)
C96 0.122(19) 0.053(11) 0.112(18) -0.031(12) -0.026(15) 0.026(11)
C97 0.102(18) 0.077(14) 0.109(18) -0.024(13) -0.004(14) -0.020(13)
C98 0.16(3) 0.036(9) 0.080(15) 0.002(12) 0.018(15) -0.010(9)
C99 0.11(2) 0.113(19) 0.105(19) -0.051(17) 0.027(15) -0.027(15)
C100 0.14(3) 0.084(16) 0.12(3) -0.054(17) 0.014(18) -0.015(16)
C101 0.089(17) 0.062(12) 0.14(2) -0.014(12) -0.015(16) 0.012(13)
C102 0.074(14) 0.083(13) 0.083(14) -0.007(11) 0.012(11) -0.022(11)
C103 0.110(19) 0.093(16) 0.105(17) -0.038(14) -0.027(14) 0.009(13)
C104 0.15(3) 0.061(12) 0.12(2) -0.034(15) -0.028(18) -0.006(13)
C105 0.093(19) 0.103(19) 0.14(3) -0.016(15) -0.006(17) -0.013(18)
C107 0.075(15) 0.094(15) 0.080(14) 0.004(12) 0.001(11) -0.016(11)
C108 0.12(2) 0.081(15) 0.088(16) -0.004(15) -0.013(15) 0.017(13)
C109 0.10(2) 0.064(13) 0.17(3) -0.009(13) -0.026(18) 0.000(15)
C110 0.13(3) 0.073(15) 0.14(3) -0.019(15) -0.013(17) 0.019(14)
C111 0.074(15) 0.096(16) 0.112(17) -0.013(12) -0.032(13) 0.002(13)
C112 0.091(16) 0.081(13) 0.085(14) -0.003(12) 0.045(12) 0.029(11)
C113 0.095(18) 0.102(18) 0.108(18) -0.011(15) 0.032(14) -0.009(15)
C114 0.093(17) 0.081(14) 0.092(16) 0.006(13) -0.002(13) -0.008(12)
C115 0.11(2) 0.058(12) 0.15(3) 0.009(13) 0.031(17) -0.004(13)
C116 0.12(2) 0.077(14) 0.097(18) 0.006(14) -0.027(16) -0.033(13)
C117 0.104(19) 0.097(17) 0.105(18) -0.015(14) -0.021(15) -0.015(14)
C118 0.13(3) 0.101(17) 0.087(16) -0.063(16) -0.020(14) 0.014(13)
C119 0.15(3) 0.080(16) 0.15(3) -0.025(16) 0.01(2) -0.019(16)
C120 0.074(15) 0.079(14) 0.15(3) -0.021(12) -0.013(14) 0.002(14)
C121 0.089(18) 0.108(18) 0.14(3) -0.026(15) -0.028(16) 0.005(16)
C122 0.11(2) 0.13(3) 0.093(16) -0.021(17) -0.041(15) 0.014(15)
C123 0.13(3) 0.16(3) 0.072(15) -0.05(2) -0.010(15) -0.014(16)
C124 0.14(3) 0.107(19) 0.11(2) -0.014(18) 0.023(17) -0.002(16)
C125 0.102(19) 0.116(19) 0.073(15) -0.007(15) -0.002(13) 0.008(14)
C126 0.14(3) 0.060(13) 0.14(3) -0.004(15) 0.03(2) -0.045(15)
C127 0.22(4) 0.065(14) 0.13(3) -0.015(18) -0.06(3) -0.002(14)
C128 0.11(2) 0.12(2) 0.076(15) -0.031(17) 0.015(14) 0.004(14)
C129 0.14(3) 0.119(19) 0.077(15) -0.004(18) 0.017(15) -0.040(14)
C130 0.12(2) 0.119(19) 0.114(19) -0.053(17) -0.003(15) 0.028(15)
C131 0.12(3) 0.13(3) 0.111(19) 0.034(17) -0.041(17) 0.014(17)
C132 0.17(3) 0.066(13) 0.098(17) -0.033(15) 0.000(17) -0.007(12)
C133 0.19(4) 0.21(4) 0.14(3) -0.00(4) 0.01(3) -0.06(3)
C135 0.91(18) 0.058(19) 0.21(5) 0.05(5) -0.10(7) 0.01(3)

loop_
_atom_type_symbol
_atom_type_description
_atom_type_scat_dispersion_real
_atom_type_scat_dispersion_imag
_atom_type_scat_source
C C 0.0181 0.0091
;
International Tables for Crystallography
(1992, Vol. C, Tables 4.2.6.8 and 6.1.1.4)
;
H H 0.0000 0.0000
;
International Tables for Crystallography
(1992, Vol. C, Table 6.1.1.4)
;
N N 0.0311 0.0180
;
International Tables for Crystallography
(1992, Vol. C, Tables 4.2.6.8 and 6.1.1.4)
;
O O 0.0492 0.0322
;
International Tables for Crystallography
(1992, Vol. C, Tables 4.2.6.8 and 6.1.1.4)
;
S S 0.3331 0.5567
;
International Tables for Crystallography
(1992, Vol. C, Tables 4.2.6.8 and 6.1.1.4)
;

loop_
_geom_angle_atom_site_label_1
_geom_angle_atom_site_label_2
_geom_angle_atom_site_label_3
_geom_angle
_geom_angle_publ_flag
O3 S1 O5 120.2(9) yes
O3 S1 N10 107.6(9) yes
O3 S1 C38 106.6(10) yes
O5 S1 N10 105.1(9) yes
O5 S1 C38 109.8(10) yes
N10 S1 C38 106.9(10) yes
O8 S2 O11 119.5(10) yes
O8 S2 N1 105.2(9) yes
O8 S2 C50 110.1(10) yes
O11 S2 N1 105.6(9) yes
O11 S2 C50 107.7(10) yes
N1 S2 C50 108.2(10) yes
O2 S3 O4 121.8(9) yes
O2 S3 N6 107.0(9) yes
O2 S3 C44 109.6(10) yes
O4 S3 N6 105.3(9) yes
O4 S3 C44 106.7(11) yes
N6 S3 C44 105.3(11) yes
O6 S4 O7 119.4(10) yes
O6 S4 N4 107.0(9) yes
O6 S4 C21 107.2(10) yes
O7 S4 N4 104.7(9) yes
O7 S4 C21 108.2(10) yes
N4 S4 C21 110.3(11) yes
C96 S7 C98 102.1(11) yes
C64 S9 C132 101.3(11) yes
C63 S11 C93 101.0(13) yes
C26 S12 C129 98.9(13) yes
C24 O10 C57 112.4(18) yes
C7 O13 C127 119.0(19) yes
C125 O14 C130 116(2) yes
C100 O16 C110 117(2) yes
C122 O18 C128 115(2) yes
S2 N1 C27 122.1(14) yes
S2 N1 C34 115.3(13) yes
C27 N1 C34 107.8(15) yes
C18 N2 C48 114.8(18) yes
C18 N2 C109 122.7(19) yes
C48 N2 C109 122.4(19) yes
C47 N3 C73 120.0(16) yes
C47 N3 C112 113.4(17) yes
C73 N3 C112 126.6(18) yes
S4 N4 C70 124.5(14) yes
S4 N4 C102 116.6(13) yes
C70 N4 C102 109.6(16) yes
C14 N5 C66 123.5(19) yes
C14 N5 C71 112.3(17) yes
C66 N5 C71 123.5(19) yes
S3 N6 C1 117.1(13) yes
S3 N6 C31 120.0(13) yes
C1 N6 C31 110.5(16) yes
C59 N9 C62 119.4(19) yes
C59 N9 C65 119.7(19) yes
C62 N9 C65 120.5(19) yes
S1 N10 C5 113.1(12) yes
S1 N10 C43 120.1(14) yes
C5 N10 C43 113.1(15) yes
N6 C1 C68 104.9(15) yes
N6 C1 C79 109.0(17) yes
C68 C1 C79 114.4(17) yes
C5 C3 C85 112.8(17) yes
C5 C3 C98 111.0(15) yes
C85 C3 C98 108.5(16) yes
C16 C4 C29 118(3) yes
C16 C4 C66 120(2) yes
C29 C4 C66 122(3) yes
N10 C5 C3 110.4(14) yes
N10 C5 C75 101.9(13) yes
C3 C5 C75 114.6(15) yes
O13 C7 C37 117(2) yes
O13 C7 C81 124(3) yes
C37 C7 C81 119(3) yes
C47 C11 C53 115.5(19) yes
C45 C12 C70 113(2) yes
C45 C12 C120 127(2) yes
C70 C12 C120 120(2) yes
C44 C13 C87 119(3) yes
S6 C14 N5 126.5(15) yes
S6 C14 C25 125.9(16) yes
N5 C14 C25 107.6(17) yes
C27 C15 C55 112(2) yes
C4 C16 C117 123(2) yes
C38 C17 C118 124(3) yes
S10 C18 N2 127.5(16) yes
S10 C18 C107 125.0(15) yes
N2 C18 C107 107.3(17) yes
C26 C19 C53 107.8(17) yes
C26 C19 C102 112.9(18) yes
C53 C19 C102 109.7(19) yes
C23 C20 C94 123(3) yes
S4 C21 C52 121.5(18) yes
S4 C21 C84 120.6(18) yes
C52 C21 C84 118(2) yes
C23 C22 C108 119(3) yes
C20 C23 C22 117(2) yes
C20 C23 C65 119(2) yes
C22 C23 C65 123(2) yes
C14 C25 C40 104.1(16) yes
S12 C26 O12 125.1(18) yes
S12 C26 C19 116.4(17) yes
O12 C26 C19 118.4(19) yes
N1 C27 C15 124(2) yes
N1 C27 C49 112.0(19) yes
C15 C27 C49 124(3) yes
C43 C28 C75 111(2) yes
C43 C28 C111 121.6(19) yes
C75 C28 C111 126(2) yes
C4 C29 C105 122(3) yes
C45 C30 C112 105.4(16) yes
N6 C31 C33 129(2) yes
N6 C31 C36 107(2) yes
C33 C31 C36 124(3) yes
C101 C32 C120 120(3) yes
C31 C33 C99 116(3) yes
N1 C34 C40 105.4(16) yes
N1 C34 C46 110.6(17) yes
C40 C34 C46 114.2(16) yes
C79 C35 C88 109.4(19) yes
C31 C36 C68 113(3) yes
C31 C36 C83 118(3) yes
C68 C36 C83 129(3) yes
C7 C37 C52 120(2) yes
S1 C38 C17 122.8(17) yes
S1 C38 C95 119.5(15) yes
C17 C38 C95 117.6(17) yes
C60 C39 C74 119(3) yes
C60 C39 C109 120(2) yes
C74 C39 C109 121(3) yes
C25 C40 C34 117.2(17) yes
C25 C40 C49 113.0(18) yes
C25 C40 C71 103.9(16) yes
C34 C40 C49 103.3(17) yes
C34 C40 C71 111.3(17) yes
C49 C40 C71 108.0(17) yes
C72 C41 C73 122(2) yes
C72 C41 C113 123(3) yes
C73 C41 C113 115(3) yes
C62 C42 C75 104.0(16) yes
N10 C43 C28 110.3(18) yes
N10 C43 C90 133(3) yes
C28 C43 C90 116(3) yes
S3 C44 C13 120.3(18) yes
S3 C44 C77 123.2(19) yes
C13 C44 C77 116.5(19) yes
C12 C45 C30 111.0(18) yes
C12 C45 C47 112.5(18) yes
C12 C45 C102 106.8(17) yes
C30 C45 C47 102.8(16) yes
C30 C45 C102 114.8(17) yes
C47 C45 C102 109.2(18) yes
C34 C46 C80 110.9(18) yes
C34 C46 C93 111.9(17) yes
C80 C46 C93 110.9(17) yes
N3 C47 C11 127(2) yes
N3 C47 C45 107.6(17) yes
C11 C47 C45 125(2) yes
N2 C48 C68 107.3(19) yes
N2 C48 C88 129(2) yes
C68 C48 C88 124(2) yes
C27 C49 C40 110(2) yes
C27 C49 C114 120(2) yes
C40 C49 C114 130(2) yes
S2 C50 C78 120.7(16) yes
S2 C50 C103 122.2(16) yes
C78 C50 C103 117.0(19) yes
C59 C51 C85 114(2) yes
C21 C52 C37 121(3) yes
C11 C53 C19 109.2(18) yes
C55 C54 C114 120(3) yes
C15 C55 C54 125(2) yes
C71 C56 C80 117(2) yes
O10 C57 C76 126(3) yes
O10 C57 C87 113(3) yes
C76 C57 C87 121(3) yes
C61 C58 C115 118(3) yes
N9 C59 C51 130(3) yes
N9 C59 C75 99.1(18) yes
C51 C59 C75 131(3) yes
C39 C60 C61 117(3) yes
C58 C61 C60 123(3) yes
S8 C62 N9 129.4(18) yes
S8 C62 C42 126.8(15) yes
N9 C62 C42 103.8(17) yes
S11 C63 C121 113.4(19) yes
S9 C64 O1 125.6(16) yes
S9 C64 C79 114.4(16) yes
O1 C64 C79 120.0(18) yes
N9 C65 C23 109.3(19) yes
N5 C66 C4 109(2) yes
C94 C67 C108 119(3) yes
C1 C68 C36 104.6(17) yes
C1 C68 C48 112.8(17) yes
C1 C68 C107 116.6(18) yes
C36 C68 C48 109.7(19) yes
C36 C68 C107 111.6(18) yes
C48 C68 C107 101.5(17) yes
C100 C69 C103 118(3) yes
N4 C70 C12 107.4(19) yes
N4 C70 C92 129(2) yes
C12 C70 C92 123(3) yes
N5 C71 C40 105.5(18) yes
N5 C71 C56 129(2) yes
C40 C71 C56 125(2) yes
C41 C72 C124 118(2) yes
N3 C73 C41 108.1(19) yes
C39 C74 C115 120(3) yes
C5 C75 C28 103.5(16) yes
C5 C75 C42 114.7(17) yes
C5 C75 C59 107.4(16) yes
C28 C75 C42 112.9(18) yes
C28 C75 C59 113.7(19) yes
C42 C75 C59 104.8(16) yes
C57 C76 C77 116(3) yes
C44 C77 C76 126(3) yes
C50 C78 C91 116(2) yes
C1 C79 C35 109.3(19) yes
C1 C79 C64 110.4(18) yes
C35 C79 C64 109.9(18) yes
C46 C80 C56 107.6(19) yes
C7 C81 C84 122(3) yes
C95 C82 C125 117(3) yes
C36 C83 C104 119(3) yes
C21 C84 C81 120(3) yes
C3 C85 C51 110.0(17) yes
C89 C86 C90 119(3) yes
C13 C87 C57 121(3) yes
C35 C88 C48 118(2) yes
C86 C89 C111 120(3) yes
C43 C90 C86 124(3) yes
C78 C91 C100 122(3) yes
C70 C92 C101 117(3) yes
S11 C93 O15 125.0(18) yes
S11 C93 C46 117.7(16) yes
O15 C93 C46 117.0(17) yes
C20 C94 C67 118(3) yes
C38 C95 C82 122(2) yes
S7 C96 C119 114.6(17) yes
C105 C97 C117 123(3) yes
S7 C98 O9 127.0(15) yes
S7 C98 C3 117.1(16) yes
O9 C98 C3 115.9(17) yes
C33 C99 C104 122(3) yes
O16 C100 C69 126(3) yes
O16 C100 C91 109(3) yes
C69 C100 C91 124(3) yes
C32 C101 C92 123(3) yes
N4 C102 C19 106.1(16) yes
N4 C102 C45 101.7(16) yes
C19 C102 C45 118.4(17) yes
C50 C103 C69 123(3) yes
C83 C104 C99 121(3) yes
C29 C105 C97 118(3) yes
C18 C107 C68 103.3(16) yes
C22 C108 C67 123(3) yes
N2 C109 C39 115(2) yes
C28 C111 C89 118(2) yes
S5 C112 N3 125.9(16) yes
S5 C112 C30 127.9(15) yes
N3 C112 C30 106.2(17) yes
C41 C113 C116 120(3) yes
C49 C114 C54 119(3) yes
C58 C115 C74 123(3) yes
C113 C116 C126 120(2) yes
C16 C117 C97 116(3) yes
C17 C118 C125 118(3) yes
C12 C120 C32 116(3) yes
O18 C122 C123 105(3) yes
C72 C124 C126 119(3) yes
O14 C125 C82 112(3) yes
O14 C125 C118 127(3) yes
C82 C125 C118 122(3) yes
C116 C126 C124 119(3) yes
O17 C128 O18 119(3) yes
O17 C128 C131 132(3) yes
O18 C128 C131 109(3) yes
S12 C129 C133 111(2) yes
S9 C132 C135 114(3) yes
N6 C1 H1 109.473 no
C68 C1 H1 109.468 no
C79 C1 H1 109.458 no
C5 C3 H3 108.137 no
C85 C3 H3 108.140 no
C98 C3 H3 108.140 no
N10 C5 H5 109.872 no
C3 C5 H5 109.873 no
C75 C5 H5 109.876 no
C47 C11 H11 122.247 no
C53 C11 H11 122.256 no
C44 C13 H13 120.513 no
C87 C13 H13 120.520 no
C27 C15 H15 124.000 no
C55 C15 H15 124.001 no
C4 C16 H16 118.714 no
C117 C16 H16 118.708 no
C38 C17 H17 118.209 no
C118 C17 H17 118.222 no
C26 C19 H19 108.777 no
C53 C19 H19 108.787 no
C102 C19 H19 108.780 no
C23 C20 H20 118.425 no
C94 C20 H20 118.422 no
C23 C22 H22 120.642 no
C108 C22 H22 120.637 no
O10 C24 H24A 109.468 no
O10 C24 H24B 109.476 no
O10 C24 H24C 109.477 no
H24A C24 H24B 109.469 no
H24A C24 H24C 109.465 no
H24B C24 H24C 109.472 no
C14 C25 H25A 110.931 no
C14 C25 H25B 110.929 no
C40 C25 H25A 110.939 no
C40 C25 H25B 110.929 no
H25A C25 H25B 108.948 no
C4 C29 H29 118.805 no
C105 C29 H29 118.809 no
C45 C30 H30A 110.676 no
C45 C30 H30B 110.668 no
C112 C30 H30A 110.675 no
C112 C30 H30B 110.663 no
H30A C30 H30B 108.789 no
C101 C32 H32 119.771 no
C120 C32 H32 119.764 no
C31 C33 H33 121.930 no
C99 C33 H33 121.928 no
N1 C34 H34 108.823 no
C40 C34 H34 108.823 no
C46 C34 H34 108.823 no
C79 C35 H35A 109.791 no
C79 C35 H35B 109.788 no
C88 C35 H35A 109.789 no
C88 C35 H35B 109.788 no
H35A C35 H35B 108.244 no
C7 C37 H37 119.954 no
C52 C37 H37 119.948 no
C62 C42 H42A 110.945 no
C62 C42 H42B 110.945 no
C75 C42 H42A 110.948 no
C75 C42 H42B 110.951 no
H42A C42 H42B 108.964 no
C34 C46 H46 107.663 no
C80 C46 H46 107.670 no
C93 C46 H46 107.671 no
C59 C51 H51 122.933 no
C85 C51 H51 122.951 no
C21 C52 H52 119.553 no
C37 C52 H52 119.550 no
C11 C53 H53A 109.846 no
C11 C53 H53B 109.855 no
C19 C53 H53A 109.845 no
C19 C53 H53B 109.853 no
H53A C53 H53B 108.276 no
C55 C54 H54 120.105 no
C114 C54 H54 120.123 no
C15 C55 H55 117.496 no
C54 C55 H55 117.496 no
C71 C56 H56 121.546 no
C80 C56 H56 121.540 no
C61 C58 H58 120.962 no
C115 C58 H58 120.961 no
C39 C60 H60 121.483 no
C61 C60 H60 121.482 no
C58 C61 H61 118.667 no
C60 C61 H61 118.665 no
S11 C63 H63A 108.895 no
S11 C63 H63B 108.902 no
C121 C63 H63A 108.889 no
C121 C63 H63B 108.899 no
H63A C63 H63B 107.733 no
N9 C65 H65A 109.817 no
N9 C65 H65B 109.818 no
C23 C65 H65A 109.809 no
C23 C65 H65B 109.818 no
H65A C65 H65B 108.258 no
N5 C66 H66A 109.853 no
N5 C66 H66B 109.850 no
C4 C66 H66A 109.856 no
C4 C66 H66B 109.848 no
H66A C66 H66B 108.276 no
C94 C67 H67 120.487 no
C108 C67 H67 120.498 no
C100 C69 H69 121.126 no
C103 C69 H69 121.113 no
C41 C72 H72 121.029 no
C124 C72 H72 121.028 no
N3 C73 H73A 110.095 no
N3 C73 H73B 110.087 no
C41 C73 H73A 110.096 no
C41 C73 H73B 110.081 no
H73A C73 H73B 108.427 no
C39 C74 H74 120.062 no
C115 C74 H74 120.054 no
C57 C76 H76 121.882 no
C77 C76 H76 121.892 no
C44 C77 H77 117.156 no
C76 C77 H77 117.161 no
C50 C78 H78 121.886 no
C91 C78 H78 121.883 no
C1 C79 H79 109.080 no
C35 C79 H79 109.074 no
C64 C79 H79 109.083 no
C46 C80 H80A 110.185 no
C46 C80 H80B 110.194 no
C56 C80 H80A 110.181 no
C56 C80 H80B 110.192 no
H80A C80 H80B 108.492 no
C7 C81 H81 118.858 no
C84 C81 H81 118.869 no
C95 C82 H82 121.404 no
C125 C82 H82 121.407 no
C36 C83 H83 120.312 no
C104 C83 H83 120.309 no
C21 C84 H84 120.085 no
C81 C84 H84 120.091 no
C3 C85 H85A 109.658 no
C3 C85 H85B 109.656 no
C51 C85 H85A 109.653 no
C51 C85 H85B 109.659 no
H85A C85 H85B 108.158 no
C89 C86 H86 120.661 no
C90 C86 H86 120.667 no
C13 C87 H87 119.431 no
C57 C87 H87 119.438 no
C35 C88 H88 120.967 no
C48 C88 H88 120.959 no
C86 C89 H89 119.860 no
C111 C89 H89 119.850 no
C43 C90 H90 117.798 no
C86 C90 H90 117.802 no
C78 C91 H91 119.071 no
C100 C91 H91 119.083 no
C70 C92 H92 121.621 no
C101 C92 H92 121.619 no
C20 C94 H94 120.917 no
C67 C94 H94 120.910 no
C38 C95 H95 119.144 no
C82 C95 H95 119.137 no
S7 C96 H96A 108.604 no
S7 C96 H96B 108.612 no
C119 C96 H96A 108.623 no
C119 C96 H96B 108.614 no
H96A C96 H96B 107.571 no
C105 C97 H97 118.494 no
C117 C97 H97 118.504 no
C33 C99 H99 119.186 no
C104 C99 H99 119.183 no
C32 C101 H101 118.383 no
C92 C101 H101 118.383 no
N4 C102 H102 110.032 no
C19 C102 H102 110.015 no
C45 C102 H102 110.027 no
C50 C103 H103 118.473 no
C69 C103 H103 118.477 no
C83 C104 H104 119.604 no
C99 C104 H104 119.608 no
C29 C105 H105 120.970 no
C97 C105 H105 120.971 no
C18 C107 H10C 111.106 no
C18 C107 H10D 111.104 no
C68 C107 H10C 111.108 no
C68 C107 H10D 111.110 no
H10C C107 H10D 109.070 no
C22 C108 H108 118.322 no
C67 C108 H108 118.318 no
N2 C109 H10A 108.494 no
N2 C109 H10B 108.490 no
C39 C109 H10A 108.488 no
C39 C109 H10B 108.485 no
H10A C109 H10B 107.511 no
O16 C110 H11A 109.472 no
O16 C110 H11B 109.472 no
O16 C110 H11C 109.475 no
H11A C110 H11B 109.476 no
H11A C110 H11C 109.471 no
H11B C110 H11C 109.461 no
C28 C111 H111 120.811 no
C89 C111 H111 120.818 no
C41 C113 H113 119.978 no
C116 C113 H113 119.998 no
C49 C114 H114 120.327 no
C54 C114 H114 120.319 no
C58 C115 H115 118.649 no
C74 C115 H115 118.638 no
C113 C116 H116 119.996 no
C126 C116 H116 119.990 no
C16 C117 H117 121.896 no
C97 C117 H117 121.905 no
C17 C118 H118 121.024 no
C125 C118 H118 121.010 no
C96 C119 H11D 109.464 no
C96 C119 H11E 109.469 no
C96 C119 H11F 109.463 no
H11D C119 H11E 109.479 no
H11D C119 H11F 109.477 no
H11E C119 H11F 109.475 no
C12 C120 H120 122.059 no
C32 C120 H120 122.073 no
C63 C121 H12F 109.475 no
C63 C121 H12G 109.461 no
C63 C121 H12H 109.469 no
H12F C121 H12G 109.470 no
H12F C121 H12H 109.476 no
H12G C121 H12H 109.476 no
O18 C122 H12D 110.809 no
O18 C122 H12E 110.799 no
C123 C122 H12D 110.805 no
C123 C122 H12E 110.813 no
H12D C122 H12E 108.862 no
C122 C123 H12A 109.465 no
C122 C123 H12B 109.473 no
C122 C123 H12C 109.471 no
H12A C123 H12B 109.472 no
H12A C123 H12C 109.470 no
H12B C123 H12C 109.477 no
C72 C124 H124 120.457 no
C126 C124 H124 120.441 no
C116 C126 H126 120.250 no
C124 C126 H126 120.260 no
O13 C127 H12K 109.481 no
O13 C127 H12L 109.471 no
O13 C127 H12M 109.462 no
H12K C127 H12L 109.475 no
H12K C127 H12M 109.475 no
H12L C127 H12M 109.463 no
S12 C129 H12I 109.391 no
S12 C129 H12J 109.391 no
C133 C129 H12I 109.384 no
C133 C129 H12J 109.386 no
H12I C129 H12J 108.002 no
O14 C130 H13I 109.468 no
O14 C130 H13J 109.470 no
O14 C130 H13K 109.482 no
H13I C130 H13J 109.468 no
H13I C130 H13K 109.469 no
H13J C130 H13K 109.471 no
C128 C131 H13C 109.468 no
C128 C131 H13D 109.474 no
C128 C131 H13E 109.477 no
H13C C131 H13D 109.470 no
H13C C131 H13E 109.475 no
H13D C131 H13E 109.464 no
S9 C132 H13A 108.768 no
S9 C132 H13B 108.763 no
C135 C132 H13A 108.772 no
C135 C132 H13B 108.771 no
H13A C132 H13B 107.670 no
C129 C133 H13L 109.474 no
C129 C133 H13M 109.469 no
C129 C133 H13N 109.472 no
H13L C133 H13M 109.477 no
H13L C133 H13N 109.470 no
H13M C133 H13N 109.467 no
C132 C135 H13F 109.471 no
C132 C135 H13G 109.471 no
C132 C135 H13H 109.473 no
H13F C135 H13G 109.474 no
H13F C135 H13H 109.474 no
H13G C135 H13H 109.464 no

loop_
_geom_bond_atom_site_label_1
_geom_bond_atom_site_label_2
_geom_bond_distance
_geom_bond_publ_flag
S1 O3 1.450(17) yes
S1 O5 1.480(15) yes
S1 N10 1.665(15) yes
S1 C38 1.697(17) yes
S2 O8 1.450(14) yes
S2 O11 1.445(16) yes
S2 N1 1.631(16) yes
S2 C50 1.69(2) yes
S3 O2 1.471(14) yes
S3 O4 1.488(16) yes
S3 N6 1.652(17) yes
S3 C44 1.71(2) yes
S4 O6 1.487(15) yes
S4 O7 1.453(16) yes
S4 N4 1.618(17) yes
S4 C21 1.68(2) yes
S5 C112 1.59(3) yes
S6 C14 1.58(2) yes
S7 C96 1.76(2) yes
S7 C98 1.65(2) yes
S8 C62 1.60(2) yes
S9 C64 1.67(3) yes
S9 C132 1.74(3) yes
S10 C18 1.61(2) yes
S11 C63 1.76(3) yes
S11 C93 1.66(2) yes
S12 C26 1.70(3) yes
S12 C129 1.75(3) yes
O1 C64 1.27(3) yes
O9 C98 1.24(3) yes
O10 C24 1.51(3) yes
O10 C57 1.38(3) yes
O12 C26 1.27(3) yes
O13 C7 1.36(3) yes
O13 C127 1.41(4) yes
O14 C125 1.40(3) yes
O14 C130 1.42(4) yes
O15 C93 1.26(3) yes
O16 C100 1.39(4) yes
O16 C110 1.43(3) yes
O17 C128 1.16(4) yes
O18 C122 1.45(3) yes
O18 C128 1.39(4) yes
N1 C27 1.45(3) yes
N1 C34 1.53(3) yes
N2 C18 1.37(3) yes
N2 C48 1.39(3) yes
N2 C109 1.45(3) yes
N3 C47 1.46(3) yes
N3 C73 1.54(3) yes
N3 C112 1.40(3) yes
N4 C70 1.46(3) yes
N4 C102 1.59(3) yes
N5 C14 1.42(3) yes
N5 C66 1.45(3) yes
N5 C71 1.46(3) yes
N6 C1 1.48(3) yes
N6 C31 1.50(3) yes
N9 C59 1.45(4) yes
N9 C62 1.38(3) yes
N9 C65 1.57(3) yes
N10 C5 1.53(2) yes
N10 C43 1.37(3) yes
C1 C68 1.55(3) yes
C1 C79 1.55(3) yes
C3 C5 1.51(3) yes
C3 C85 1.54(3) yes
C3 C98 1.56(3) yes
C4 C16 1.37(3) yes
C4 C29 1.38(4) yes
C4 C66 1.49(4) yes
C5 C75 1.62(3) yes
C7 C37 1.40(4) yes
C7 C81 1.36(4) yes
C11 C47 1.34(3) yes
C11 C53 1.49(4) yes
C12 C45 1.47(3) yes
C12 C70 1.43(4) yes
C12 C120 1.42(4) yes
C13 C44 1.41(4) yes
C13 C87 1.34(4) yes
C14 C25 1.51(3) yes
C15 C27 1.39(4) yes
C15 C55 1.43(4) yes
C16 C117 1.45(4) yes
C17 C38 1.36(3) yes
C17 C118 1.39(3) yes
C18 C107 1.54(3) yes
C19 C26 1.51(4) yes
C19 C53 1.61(4) yes
C19 C102 1.50(3) yes
C20 C23 1.44(3) yes
C20 C94 1.33(4) yes
C21 C52 1.42(3) yes
C21 C84 1.39(4) yes
C22 C23 1.41(4) yes
C22 C108 1.35(4) yes
C23 C65 1.52(3) yes
C25 C40 1.57(3) yes
C27 C49 1.39(4) yes
C28 C43 1.41(4) yes
C28 C75 1.52(3) yes
C28 C111 1.40(4) yes
C29 C105 1.44(4) yes
C30 C45 1.58(3) yes
C30 C112 1.55(3) yes
C31 C33 1.40(4) yes
C31 C36 1.38(4) yes
C32 C101 1.45(4) yes
C32 C120 1.41(4) yes
C33 C99 1.34(4) yes
C34 C40 1.57(3) yes
C34 C46 1.54(3) yes
C35 C79 1.56(4) yes
C35 C88 1.47(4) yes
C36 C68 1.51(4) yes
C36 C83 1.33(4) yes
C37 C52 1.40(4) yes
C38 C95 1.39(4) yes
C39 C60 1.44(4) yes
C39 C74 1.34(4) yes
C39 C109 1.54(4) yes
C40 C49 1.55(3) yes
C40 C71 1.53(3) yes
C41 C72 1.32(4) yes
C41 C73 1.50(4) yes
C41 C113 1.36(4) yes
C42 C62 1.56(3) yes
C42 C75 1.55(3) yes
C43 C90 1.36(4) yes
C44 C77 1.40(4) yes
C45 C47 1.52(3) yes
C45 C102 1.57(3) yes
C46 C80 1.54(3) yes
C46 C93 1.49(3) yes
C48 C68 1.54(3) yes
C48 C88 1.32(4) yes
C49 C114 1.37(4) yes
C50 C78 1.45(3) yes
C50 C103 1.42(3) yes
C51 C59 1.29(4) yes
C51 C85 1.54(4) yes
C54 C55 1.35(4) yes
C54 C114 1.36(3) yes
C56 C71 1.33(4) yes
C56 C80 1.51(4) yes
C57 C76 1.35(4) yes
C57 C87 1.42(4) yes
C58 C61 1.32(4) yes
C58 C115 1.37(4) yes
C59 C75 1.58(3) yes
C60 C61 1.43(4) yes
C63 C121 1.50(4) yes
C64 C79 1.54(3) yes
C67 C94 1.43(5) yes
C67 C108 1.38(4) yes
C68 C107 1.59(3) yes
C69 C100 1.35(5) yes
C69 C103 1.40(4) yes
C70 C92 1.37(4) yes
C72 C124 1.45(4) yes
C74 C115 1.39(3) yes
C76 C77 1.34(4) yes
C78 C91 1.45(4) yes
C81 C84 1.41(4) yes
C82 C95 1.41(3) yes
C82 C125 1.40(4) yes
C83 C104 1.42(3) yes
C86 C89 1.43(4) yes
C86 C90 1.33(4) yes
C89 C111 1.36(4) yes
C91 C100 1.33(4) yes
C92 C101 1.35(4) yes
C96 C119 1.48(3) yes
C97 C105 1.35(5) yes
C97 C117 1.42(4) yes
C99 C104 1.36(4) yes
C113 C116 1.39(4) yes
C116 C126 1.37(4) yes
C118 C125 1.37(4) yes
C122 C123 1.46(4) yes
C124 C126 1.40(4) yes
C128 C131 1.54(4) yes
C129 C133 1.56(5) yes
C132 C135 1.36(5) yes
C1 H1 1.000 no
C3 H3 1.000 no
C5 H5 1.000 no
C11 H11 0.950 no
C13 H13 0.950 no
C15 H15 0.950 no
C16 H16 0.950 no
C17 H17 0.950 no
C19 H19 1.000 no
C20 H20 0.950 no
C22 H22 0.950 no
C24 H24A 0.980 no
C24 H24B 0.980 no
C24 H24C 0.980 no
C25 H25A 0.990 no
C25 H25B 0.990 no
C29 H29 0.950 no
C30 H30A 0.990 no
C30 H30B 0.990 no
C32 H32 0.950 no
C33 H33 0.950 no
C34 H34 1.000 no
C35 H35A 0.990 no
C35 H35B 0.990 no
C37 H37 0.950 no
C42 H42A 0.990 no
C42 H42B 0.990 no
C46 H46 1.000 no
C51 H51 0.950 no
C52 H52 0.950 no
C53 H53A 0.990 no
C53 H53B 0.990 no
C54 H54 0.950 no
C55 H55 0.950 no
C56 H56 0.950 no
C58 H58 0.950 no
C60 H60 0.950 no
C61 H61 0.950 no
C63 H63A 0.990 no
C63 H63B 0.990 no
C65 H65A 0.990 no
C65 H65B 0.990 no
C66 H66A 0.990 no
C66 H66B 0.990 no
C67 H67 0.950 no
C69 H69 0.950 no
C72 H72 0.950 no
C73 H73A 0.990 no
C73 H73B 0.990 no
C74 H74 0.950 no
C76 H76 0.950 no
C77 H77 0.950 no
C78 H78 0.950 no
C79 H79 1.000 no
C80 H80A 0.990 no
C80 H80B 0.990 no
C81 H81 0.950 no
C82 H82 0.950 no
C83 H83 0.950 no
C84 H84 0.950 no
C85 H85A 0.990 no
C85 H85B 0.990 no
C86 H86 0.950 no
C87 H87 0.950 no
C88 H88 0.950 no
C89 H89 0.950 no
C90 H90 0.950 no
C91 H91 0.950 no
C92 H92 0.950 no
C94 H94 0.950 no
C95 H95 0.950 no
C96 H96A 0.990 no
C96 H96B 0.990 no
C97 H97 0.950 no
C99 H99 0.950 no
C101 H101 0.950 no
C102 H102 1.000 no
C103 H103 0.950 no
C104 H104 0.950 no
C105 H105 0.950 no
C107 H10C 0.990 no
C107 H10D 0.990 no
C108 H108 0.950 no
C109 H10A 0.990 no
C109 H10B 0.990 no
C110 H11A 0.980 no
C110 H11B 0.980 no
C110 H11C 0.980 no
C111 H111 0.950 no
C113 H113 0.950 no
C114 H114 0.950 no
C115 H115 0.950 no
C116 H116 0.950 no
C117 H117 0.950 no
C118 H118 0.950 no
C119 H11D 0.980 no
C119 H11E 0.980 no
C119 H11F 0.980 no
C120 H120 0.950 no
C121 H12F 0.980 no
C121 H12G 0.980 no
C121 H12H 0.980 no
C122 H12D 0.990 no
C122 H12E 0.990 no
C123 H12A 0.980 no
C123 H12B 0.980 no
C123 H12C 0.980 no
C124 H124 0.950 no
C126 H126 0.950 no
C127 H12K 0.980 no
C127 H12L 0.980 no
C127 H12M 0.980 no
C129 H12I 0.990 no
C129 H12J 0.990 no
C130 H13I 0.980 no
C130 H13J 0.980 no
C130 H13K 0.980 no
C131 H13C 0.980 no
C131 H13D 0.980 no
C131 H13E 0.980 no
C132 H13A 0.990 no
C132 H13B 0.990 no
C133 H13L 0.980 no
C133 H13M 0.980 no
C133 H13N 0.980 no
C135 H13F 0.980 no
C135 H13G 0.980 no
C135 H13H 0.980 no

loop_
_geom_contact_atom_site_label_1
_geom_contact_atom_site_label_2
_geom_contact_distance
_geom_contact_publ_flag
_geom_contact_site_symmetry_2
S1 C3 3.525(18) no .
S1 C90 3.33(3) no .
S2 C15 3.31(3) no .
S3 C33 3.38(3) no .
S3 C79 3.55(2) no .
S4 C19 3.51(2) no .
S4 C92 3.37(3) no .
S5 C73 3.26(3) no .
S6 C66 3.17(3) no .
S7 C51 3.43(3) no .
S7 C85 3.00(3) no .
S8 C65 3.19(3) no .
S9 C35 3.18(3) no .
S10 C109 3.14(3) no .
S11 C56 3.57(3) no .
S11 C80 3.09(3) no .
S12 C53 3.33(3) no .
O1 C1 2.74(3) no .
O1 C35 3.49(3) no .
O1 C48 3.28(3) no .
O1 C68 3.25(3) no .
O1 C88 3.46(3) no .
O1 C107 3.42(3) no .
O1 C132 2.83(3) no .
O2 C31 3.07(3) no .
O2 C33 3.07(3) no .
O2 C77 3.09(3) no .
O3 C3 3.25(3) no .
O3 C5 2.88(3) no .
O3 C17 2.89(3) no .
O4 C1 2.88(3) no .
O4 C13 2.87(3) no .
O4 C79 3.28(3) no .
O5 C43 2.97(3) no .
O5 C90 3.03(3) no .
O5 C95 2.99(3) no .
O6 C70 3.08(3) no .
O6 C84 3.01(3) no .
O6 C92 3.09(3) no .
O7 C19 3.21(3) no .
O7 C52 2.89(3) no .
O7 C102 2.87(3) no .
O8 C15 2.96(3) no .
O8 C27 3.00(3) no .
O8 C103 2.99(3) no .
O9 C5 2.68(3) no .
O9 C42 3.42(3) no .
O9 C59 3.44(4) no .
O9 C75 3.33(3) no .
O9 C85 3.54(3) no .
O9 C96 2.86(3) no .
O10 C13 3.58(3) no .
O11 C34 2.90(3) no .
O11 C46 3.39(3) no .
O11 C78 2.92(3) no .
O12 C11 3.29(3) no .
O12 C45 3.39(3) no .
O12 C47 3.23(3) no .
O12 C53 3.36(3) no .
O12 C102 2.73(3) no .
O12 C129 2.81(4) no .
O12 C133 3.36(5) no .
O15 C25 3.60(3) no .
O15 C34 2.67(3) no .
O15 C40 3.33(3) no .
O15 C56 3.60(3) no .
O15 C63 2.81(3) no .
O15 C71 3.43(3) no .
O15 C80 3.51(3) no .
O15 C121 3.23(3) no .
O16 C78 3.60(3) no .
O17 C122 2.58(4) no .
N1 C78 3.56(3) no .
N1 C80 3.20(3) no .
N1 C103 3.57(3) no .
N2 C36 3.20(3) no .
N2 C60 2.91(3) no .
N2 C83 3.40(3) no .
N3 C12 3.29(3) no .
N3 C72 2.89(3) no .
N3 C113 3.54(3) no .
N3 C120 3.48(3) no .
N4 C30 3.56(3) no .
N4 C53 3.24(3) no .
N4 C84 3.36(3) no .
N5 C16 2.96(3) no .
N5 C29 3.50(3) no .
N5 C49 3.24(3) no .
N5 C114 3.43(3) no .
N6 C35 3.13(3) no .
N6 C48 3.57(3) no .
N6 C77 3.42(3) no .
N6 C83 3.58(3) no .
N9 C22 2.99(3) no .
N9 C28 3.20(3) no .
N9 C111 3.38(3) no .
N10 C17 3.58(3) no .
N10 C59 3.54(3) no .
N10 C85 3.15(3) no .
N10 C95 3.38(3) no .
C1 C44 3.31(3) no .
C1 C88 2.96(3) no .
C3 C28 3.59(3) no .
C3 C43 3.48(3) no .
C3 C59 2.72(4) no .
C4 C14 3.42(3) no .
C4 C56 3.48(4) no .
C4 C71 3.26(3) no .
C4 C97 2.82(4) no .
C5 C38 3.29(3) no .
C5 C51 3.03(3) no .
C7 C21 2.83(3) no .
C11 C12 3.28(3) no .
C11 C26 2.97(4) no .
C11 C41 3.46(3) no .
C11 C73 3.06(4) no .
C11 C102 2.95(3) no .
C12 C19 3.46(4) no .
C12 C53 3.38(4) no .
C12 C101 2.77(4) no .
C12 C112 3.33(3) no .
C13 C76 2.82(4) no .
C14 C16 3.52(3) no .
C14 C49 3.28(3) no .
C14 C114 3.51(3) no .
C15 C114 2.85(4) no .
C16 C105 2.80(4) no .
C17 C82 2.76(4) no .
C18 C36 3.28(3) no .
C18 C39 3.32(3) no .
C18 C60 3.56(4) no .
C18 C83 3.45(3) no .
C18 C88 3.59(3) no .
C19 C47 2.81(4) no .
C19 C70 3.41(4) no .
C20 C108 2.73(4) no .
C21 C70 3.41(3) no .
C21 C102 3.44(3) no .
C22 C62 3.46(4) no .
C22 C94 2.82(4) no .
C23 C51 3.35(3) no .
C23 C59 3.22(3) no .
C23 C62 3.41(3) no .
C23 C67 2.79(4) no .
C24 C76 2.77(4) no .
C25 C27 3.57(4) no .
C25 C114 3.32(4) no .
C26 C45 3.48(3) no .
C26 C47 3.31(4) no .
C26 C133 3.29(5) no .
C27 C46 3.45(3) no .
C27 C50 3.34(3) no .
C27 C54 2.74(4) no .
C27 C71 3.50(3) no .
C27 C80 3.57(4) no .
C28 C51 3.42(3) no .
C28 C62 3.33(3) no .
C28 C86 2.75(3) no .
C29 C117 2.80(4) no .
C30 C70 3.55(3) no .
C30 C120 3.22(4) no .
C31 C44 3.28(4) no .
C31 C48 3.51(3) no .
C31 C77 3.42(4) no .
C31 C79 3.51(4) no .
C31 C104 2.67(4) no .
C31 C107 3.59(3) no .
C32 C70 2.76(4) no .
C33 C83 2.79(4) no .
C34 C50 3.26(3) no .
C34 C56 2.97(3) no .
C34 C78 3.53(3) no .
C35 C36 3.47(4) no .
C35 C68 2.86(3) no .
C36 C79 3.54(4) no .
C36 C88 3.29(4) no .
C36 C99 2.77(4) no .
C37 C84 2.79(4) no .
C38 C43 3.24(3) no .
C38 C125 2.78(3) no .
C39 C48 3.39(3) no .
C39 C58 2.80(4) no .
C40 C80 2.91(3) no .
C40 C93 3.34(3) no .
C41 C47 3.29(4) no .
C41 C112 3.42(3) no .
C41 C126 2.75(4) no .
C42 C111 3.26(4) no .
C43 C59 3.52(3) no .
C43 C89 2.79(4) no .
C43 C95 3.37(4) no .
C44 C57 2.76(4) no .
C45 C53 2.87(4) no .
C46 C49 3.52(4) no .
C46 C71 2.77(4) no .
C47 C70 3.56(4) no .
C47 C120 3.10(4) no .
C48 C60 3.39(3) no .
C48 C64 3.19(4) no .
C48 C79 2.79(4) no .
C48 C83 3.12(3) no .
C49 C55 2.71(3) no .
C49 C56 3.26(4) no .
C49 C80 3.44(4) no .
C50 C100 2.80(4) no .
C51 C65 3.09(4) no .
C51 C98 2.97(4) no .
C52 C81 2.76(4) no .
C53 C70 3.58(4) no .
C56 C66 3.13(4) no .
C56 C93 2.91(4) no .
C59 C98 3.12(4) no .
C59 C111 3.23(4) no .
C60 C88 3.54(4) no .
C60 C115 2.74(4) no .
C61 C74 2.74(4) no .
C62 C111 3.51(4) no .
C64 C68 3.32(3) no .
C64 C88 2.92(4) no .
C69 C78 2.85(4) no .
C69 C110 2.84(4) no .
C70 C84 3.49(4) no .
C71 C93 3.18(4) no .
C71 C114 3.11(4) no .
C72 C112 3.39(3) no .
C72 C116 2.78(3) no .
C75 C85 2.97(3) no .
C75 C98 3.33(3) no .
C77 C87 2.69(4) no .
C81 C127 2.82(4) no .
C83 C107 3.21(4) no .
C88 C109 3.01(4) no .
C90 C111 2.75(4) no .
C91 C103 2.74(4) no .
C91 C110 3.52(4) no .
C92 C120 2.91(4) no .
C93 C121 3.28(4) no .
C95 C118 2.77(4) no .
C112 C120 3.52(4) no .
C113 C124 2.75(4) no .
C118 C130 2.84(4) no .
C123 C128 3.59(4) no .
S6 C20 3.50(3) no .
S6 C24 3.57(3) no 1_565
S6 C94 3.42(3) no .
S11 C29 3.46(3) no 1_455
S12 O9 3.537(17) no 1_554
O1 C74 3.54(3) no 1_655
O2 C116 3.33(3) no 1_645
O2 C126 3.29(3) no 1_645
O2 C127 3.49(4) no .
O3 C65 3.30(3) no 1_455
O3 C111 3.38(3) no 1_455
O3 C131 3.43(3) no 1_465
O4 C83 3.59(3) no 1_655
O4 C109 3.35(3) no 1_655
O4 C130 3.31(3) no 1_644
O6 C32 3.45(3) no 1_655
O6 C117 3.56(3) no 1_554
O6 C119 3.56(3) no 1_554
O7 C108 3.44(3) no 1_554
O7 C120 3.20(3) no 1_655
O8 C124 3.55(4) no .
O9 S12 3.537(17) no 1_556
O10 O17 3.25(3) no .
O10 O18 3.39(2) no .
O10 C91 3.47(3) no 1_645
O10 C100 3.52(4) no 1_645
O10 C128 3.06(3) no .
O10 C131 3.34(3) no .
O11 C58 3.50(3) no .
O11 C66 3.52(3) no 1_455
O11 C114 3.10(3) no 1_455
O12 C135 3.15(6) no .
O13 N6 3.50(2) no .
O13 C79 3.47(3) no .
O13 C130 3.60(3) no 1_644
O14 C35 3.44(3) no 1_566
O15 C119 3.60(4) no .
O16 C3 3.49(3) no .
O16 C85 3.48(3) no .
O16 C131 3.48(3) no 1_465
O17 O10 3.25(3) no .
O17 C24 3.57(4) no .
O17 C85 3.46(4) no 1_545
O17 C110 3.07(4) no 1_545
O18 O10 3.39(2) no .
O18 C87 3.44(3) no .
O18 C105 3.29(4) no .
N6 O13 3.50(2) no .
C3 O16 3.49(3) no .
C11 C22 3.31(4) no 1_454
C11 C108 3.47(4) no 1_454
C15 C99 3.54(4) no 1_565
C20 S6 3.50(3) no .
C22 C11 3.31(4) no 1_656
C22 C53 3.49(4) no 1_656
C23 C53 3.58(4) no 1_656
C24 S6 3.57(3) no 1_545
C24 O17 3.57(4) no .
C24 C78 3.50(4) no 1_645
C29 S11 3.46(3) no 1_655
C29 C63 3.49(4) no 1_655
C32 O6 3.45(3) no 1_455
C35 O14 3.44(3) no 1_544
C53 C22 3.49(4) no 1_454
C53 C23 3.58(4) no 1_454
C54 C76 3.50(4) no 1_565
C55 C99 3.47(4) no 1_565
C56 C115 3.43(4) no 1_655
C58 O11 3.50(3) no .
C63 C29 3.49(4) no 1_455
C65 O3 3.30(3) no 1_655
C66 O11 3.52(3) no 1_655
C74 O1 3.54(3) no 1_455
C74 C132 3.55(4) no 1_455
C76 C54 3.50(4) no 1_545
C78 C24 3.50(4) no 1_465
C79 O13 3.47(3) no .
C83 O4 3.59(3) no 1_455
C84 C89 3.46(4) no 1_544
C85 O16 3.48(3) no .
C85 O17 3.46(4) no 1_565
C87 O18 3.44(3) no .
C87 C122 3.48(4) no .
C89 C84 3.46(4) no 1_566
C91 O10 3.47(3) no 1_465
C94 S6 3.42(3) no .
C99 C15 3.54(4) no 1_545
C99 C55 3.47(4) no 1_545
C100 O10 3.52(4) no 1_465
C105 O18 3.29(4) no .
C108 O7 3.44(3) no 1_556
C108 C11 3.47(4) no 1_656
C109 O4 3.35(3) no 1_455
C110 O17 3.07(4) no 1_565
C111 O3 3.38(3) no 1_655
C114 O11 3.10(3) no 1_655
C114 C115 3.59(3) no 1_655
C115 C56 3.43(4) no 1_455
C115 C114 3.59(3) no 1_455
C116 O2 3.33(3) no 1_465
C117 O6 3.56(3) no 1_556
C119 O6 3.56(3) no 1_556
C119 O15 3.60(4) no .
C120 O7 3.20(3) no 1_455
C122 C87 3.48(4) no .
C124 O8 3.55(4) no .
C126 O2 3.29(3) no 1_465
C127 O2 3.49(4) no .
C128 O10 3.06(3) no .
C130 O4 3.31(3) no 1_466
C130 O13 3.60(3) no 1_466
C131 O3 3.43(3) no 1_645
C131 O10 3.34(3) no .
C131 O16 3.48(3) no 1_645
C132 C74 3.55(4) no 1_655
C135 O12 3.15(6) no .
S1 H3 3.2178 no .
S1 H5 2.6297 no .
S1 H17 2.7924 no .
S1 H90 3.1787 no .
S1 H95 2.7636 no .
S2 H15 3.1939 no .
S2 H34 2.6169 no .
S2 H46 3.3583 no .
S2 H78 2.8922 no .
S2 H103 2.8408 no .
S3 H1 2.6485 no .
S3 H13 2.8379 no .
S3 H33 3.2455 no .
S3 H77 2.8332 no .
S3 H79 3.2494 no .
S4 H19 3.1573 no .
S4 H52 2.8340 no .
S4 H84 2.7991 no .
S4 H92 3.2092 no .
S4 H102 2.7279 no .
S5 H30A 3.0155 no .
S5 H30B 3.1689 no .
S5 H72 2.8916 no .
S5 H73B 2.8996 no .
S6 H16 2.9566 no .
S6 H25A 2.9351 no .
S6 H25B 3.1228 no .
S6 H66A 2.7248 no .
S7 H3 3.0330 no .
S7 H11D 2.8958 no .
S7 H11E 2.8989 no .
S7 H11F 3.5827 no .
S7 H85A 2.6068 no .
S8 H22 3.2429 no .
S8 H42A 3.2040 no .
S8 H42B 2.9957 no .
S8 H65B 2.7556 no .
S9 H13F 2.7541 no .
S9 H13G 2.7786 no .
S9 H13H 3.4721 no .
S9 H35A 2.8275 no .
S9 H79 2.8513 no .
S10 H10A 2.7978 no .
S10 H10C 2.9890 no .
S10 H10D 3.1353 no .
S11 H12F 2.8735 no .
S11 H12G 2.9167 no .
S11 H12H 3.5861 no .
S11 H46 2.9149 no .
S11 H80A 2.7227 no .
S12 H13L 2.9196 no .
S12 H13M 2.8673 no .
S12 H13N 3.5898 no .
S12 H19 2.7837 no .
S12 H53A 2.9632 no .
O1 H1 2.4375 no .
O1 H10D 2.8162 no .
O1 H13A 2.4656 no .
O1 H13B 2.9363 no .
O1 H60 2.6903 no .
O1 H79 3.0791 no .
O2 H33 2.5385 no .
O2 H77 2.7645 no .
O3 H3 2.6808 no .
O3 H5 2.6053 no .
O3 H17 2.5055 no .
O4 H1 2.5753 no .
O4 H13 2.4865 no .
O4 H79 2.7587 no .
O5 H90 2.4806 no .
O5 H95 2.6623 no .
O6 H84 2.7817 no .
O6 H92 2.5305 no .
O7 H19 2.6906 no .
O7 H52 2.5157 no .
O7 H102 2.6131 no .
O8 H15 2.4527 no .
O8 H103 2.6527 no .
O9 H3 2.9145 no .
O9 H5 2.3398 no .
O9 H42A 2.7363 no .
O9 H96A 2.7071 no .
O9 H96B 2.7674 no .
O10 H76 2.6817 no .
O10 H87 2.4584 no .
O11 H34 2.5974 no .
O11 H46 2.8868 no .
O11 H78 2.6317 no .
O12 H12I 2.3749 no .
O12 H13L 2.8886 no .
O12 H19 3.1052 no .
O12 H30B 3.2403 no .
O12 H102 2.4535 no .
O13 H37 2.5170 no .
O13 H81 2.6098 no .
O14 H82 2.4640 no .
O14 H118 2.7139 no .
O15 H12F 2.6996 no .
O15 H25B 2.9905 no .
O15 H34 2.2914 no .
O15 H46 2.9165 no .
O15 H63A 2.4670 no .
O16 H69 2.6898 no .
O16 H91 2.2853 no .
O17 H12D 2.5005 no .
O17 H12E 2.6268 no .
O17 H13C 2.7758 no .
O17 H13D 2.8083 no .
O17 H13E 3.1920 no .
O18 H12A 2.4865 no .
O18 H12B 2.4773 no .
O18 H12C 3.1684 no .
O18 H13C 3.0164 no .
O18 H13D 3.0250 no .
O18 H13E 2.3414 no .
N1 H15 2.7694 no .
N1 H46 2.5546 no .
N1 H80B 2.8832 no .
N1 H103 3.5988 no .
N2 H10C 3.1015 no .
N2 H10D 2.8945 no .
N2 H60 2.5998 no .
N2 H83 2.9113 no .
N2 H88 2.7005 no .
N3 H11 2.7503 no .
N3 H30A 3.1163 no .
N3 H30B 2.9106 no .
N3 H72 2.6878 no .
N3 H120 2.9961 no .
N4 H19 2.4236 no .
N4 H53B 2.9726 no .
N4 H84 3.2412 no .
N4 H92 2.8177 no .
N5 H16 2.8080 no .
N5 H25A 3.1372 no .
N5 H25B 2.8982 no .
N5 H56 2.7703 no .
N5 H114 2.9317 no .
N6 H33 2.8731 no .
N6 H35B 2.8182 no .
N6 H77 3.3746 no .
N6 H79 2.5263 no .
N9 H22 2.7432 no .
N9 H42A 2.8715 no .
N9 H42B 3.0723 no .
N9 H51 2.7630 no .
N9 H111 2.8993 no .
N10 H3 2.5797 no .
N10 H85B 2.8299 no .
N10 H90 2.7511 no .
N10 H95 3.3164 no .
C1 H10C 3.1581 no .
C1 H10D 2.7341 no .
C1 H35A 3.3910 no .
C1 H35B 2.7051 no .
C3 H51 3.3637 no .
C4 H56 3.0425 no .
C4 H105 3.3287 no .
C4 H117 3.3326 no .
C5 H17 3.4590 no .
C5 H42A 2.6830 no .
C5 H42B 3.1436 no .
C5 H85A 3.3900 no .
C5 H85B 2.7476 no .
C7 H12K 2.6328 no .
C7 H12L 2.6359 no .
C7 H12M 3.2006 no .
C7 H52 3.2846 no .
C7 H84 3.2781 no .
C11 H13L 3.5431 no .
C11 H19 3.3728 no .
C11 H73A 2.8217 no .
C12 H30A 2.5313 no .
C12 H30B 3.2821 no .
C12 H32 3.2736 no .
C12 H53B 3.0152 no .
C12 H92 3.3302 no .
C12 H102 3.1503 no .
C13 H1 2.9862 no .
C13 H77 3.2395 no .
C14 H16 2.9730 no .
C14 H66A 2.5984 no .
C14 H66B 3.2275 no .
C14 H114 3.0279 no .
C15 H54 3.3169 no .
C15 H103 3.4822 no .
C16 H12F 3.3524 no .
C16 H29 3.2184 no .
C16 H66A 2.7263 no .
C16 H66B 3.2865 no .
C16 H97 3.2965 no .
C17 H5 2.8704 no .
C17 H95 3.2100 no .
C18 H10A 2.6004 no .
C18 H10B 3.2292 no .
C18 H60 3.2110 no .
C18 H83 2.9337 no .
C19 H11 3.3233 no .
C20 H22 3.3072 no .
C20 H51 3.2581 no .
C20 H65A 2.6031 no .
C20 H65B 3.0278 no .
C20 H67 3.2274 no .
C21 H37 3.3099 no .
C21 H81 3.2787 no .
C21 H102 3.1044 no .
C22 H20 3.2905 no .
C22 H65A 3.3588 no .
C22 H65B 2.9516 no .
C22 H67 3.2507 no .
C22 H96A 3.2974 no .
C23 H51 2.9302 no .
C23 H94 3.2962 no .
C23 H108 3.2353 no .
C24 H76 2.4663 no .
C25 H34 2.6525 no .
C25 H114 3.2577 no .
C26 H11 3.5098 no .
C26 H12I 2.6020 no .
C26 H12J 3.4757 no .
C26 H13L 2.9591 no .
C26 H53A 2.6902 no .
C26 H53B 3.3746 no .
C26 H102 2.5542 no .
C27 H25A 3.4957 no .
C27 H34 3.1089 no .
C27 H55 3.2060 no .
C27 H80B 3.0091 no .
C27 H103 3.4984 no .
C27 H114 3.2529 no .
C28 H5 3.1034 no .
C28 H42A 3.3380 no .
C28 H42B 2.5781 no .
C28 H85B 3.3904 no .
C28 H89 3.2303 no .
C28 H90 3.2174 no .
C29 H16 3.2192 no .
C29 H56 3.0133 no .
C29 H66A 3.1244 no .
C29 H66B 2.5671 no .
C29 H97 3.2548 no .
C30 H102 2.6223 no .
C30 H120 3.1779 no .
C31 H1 3.1311 no .
C31 H10C 3.5363 no .
C31 H35B 3.0517 no .
C31 H77 3.0921 no .
C31 H83 3.1957 no .
C31 H99 3.1952 no .
C32 H92 3.3260 no .
C33 H77 3.0060 no .
C33 H104 3.2062 no .
C34 H25A 3.1453 no .
C34 H25B 2.7457 no .
C34 H78 3.3083 no .
C34 H80A 3.3954 no .
C34 H80B 2.7117 no .
C35 H1 3.3790 no .
C36 H1 3.1066 no .
C36 H10C 2.5989 no .
C36 H10D 3.3592 no .
C36 H33 3.3151 no .
C36 H35B 3.1322 no .
C36 H104 3.2258 no .
C37 H81 3.2370 no .
C38 H5 2.8775 no .
C38 H82 3.3041 no .
C38 H118 3.2725 no .
C39 H61 3.3020 no .
C39 H88 3.2525 no .
C39 H115 3.2105 no .
C40 H46 3.4227 no .
C40 H56 3.4034 no .
C40 H80B 3.0338 no .
C40 H114 2.8595 no .
C41 H11 3.0380 no .
C41 H13L 3.5958 no .
C41 H116 3.2341 no .
C41 H124 3.2300 no .
C42 H5 2.6465 no .
C42 H111 3.1619 no .
C43 H5 3.0684 no .
C43 H42B 3.5733 no .
C43 H85B 3.1717 no .
C43 H86 3.2329 no .
C43 H95 3.0374 no .
C43 H111 3.3118 no .
C44 H1 2.9276 no .
C44 H76 3.2933 no .
C44 H87 3.2332 no .
C45 H11 3.4065 no .
C45 H19 3.3943 no .
C45 H53B 2.9597 no .
C45 H120 2.8314 no .
C46 H56 3.2705 no .
C47 H30A 3.2113 no .
C47 H30B 2.9274 no .
C47 H53A 3.2063 no .
C47 H53B 2.7444 no .
C47 H73A 2.7098 no .
C47 H73B 3.3740 no .
C47 H102 3.1126 no .
C47 H120 3.0035 no .
C48 H1 3.2186 no .
C48 H10A 3.2224 no .
C48 H10B 2.5755 no .
C48 H10C 3.2249 no .
C48 H10D 2.9129 no .
C48 H35A 3.1900 no .
C48 H35B 2.7644 no .
C48 H60 2.7962 no .
C48 H83 3.0133 no .
C49 H15 3.3266 no .
C49 H25A 2.6381 no .
C49 H25B 3.3993 no .
C49 H34 3.1585 no .
C49 H54 3.2176 no .
C49 H80B 3.0931 no .
C50 H34 2.8574 no .
C50 H69 3.3350 no .
C50 H91 3.3304 no .
C51 H3 3.3773 no .
C51 H65A 2.9762 no .
C52 H84 3.2767 no .
C52 H102 3.2923 no .
C53 H102 3.3789 no .
C54 H15 3.3309 no .
C55 H114 3.2100 no .
C56 H46 3.3208 no .
C56 H66B 2.9652 no .
C57 H13 3.2649 no .
C57 H24A 2.6158 no .
C57 H24B 2.6304 no .
C57 H24C 3.2283 no .
C57 H77 3.1420 no .
C58 H60 3.2650 no .
C58 H74 3.2687 no .
C59 H5 3.2568 no .
C59 H22 3.5026 no .
C59 H42A 2.9246 no .
C59 H42B 3.2949 no .
C59 H65A 2.7753 no .
C59 H65B 3.4022 no .
C59 H85A 3.1620 no .
C59 H85B 2.8022 no .
C59 H111 3.1439 no .
C60 H10A 3.2974 no .
C60 H10B 3.0844 no .
C60 H13A 3.3000 no .
C60 H58 3.2761 no .
C60 H74 3.2631 no .
C60 H88 3.2887 no .
C61 H13A 3.1901 no .
C61 H115 3.1566 no .
C62 H22 2.8589 no .
C62 H65A 3.2806 no .
C62 H65B 2.6451 no .
C62 H111 2.9939 no .
C64 H1 2.5974 no .
C64 H13A 2.6194 no .
C64 H13B 2.9286 no .
C64 H35A 2.7519 no .
C64 H35B 3.3949 no .
C64 H60 3.0958 no .
C64 H88 3.4805 no .
C65 H20 2.6714 no .
C65 H22 2.7710 no .
C65 H51 2.8453 no .
C66 H16 2.6160 no .
C66 H29 2.6642 no .
C66 H56 2.9174 no .
C66 H114 3.5429 no .
C67 H20 3.2302 no .
C67 H22 3.2553 no .
C68 H35B 2.9892 no .
C68 H79 3.4201 no .
C68 H83 2.7979 no .
C68 H88 3.3866 no .
C69 H11A 2.7780 no .
C69 H11B 2.7815 no .
C69 H91 3.2006 no .
C70 H19 3.5502 no .
C70 H30A 3.4646 no .
C70 H53B 3.0239 no .
C70 H84 3.0339 no .
C70 H101 3.1799 no .
C70 H102 3.2057 no .
C70 H120 3.3476 no .
C71 H25A 3.2471 no .
C71 H25B 2.9144 no .
C71 H34 3.1877 no .
C71 H66A 3.3370 no .
C71 H66B 2.6931 no .
C71 H80A 3.2287 no .
C71 H80B 2.8037 no .
C71 H114 3.0022 no .
C72 H73A 3.2541 no .
C72 H73B 2.8149 no .
C72 H113 3.2029 no .
C72 H126 3.3213 no .
C73 H11 2.7834 no .
C73 H72 2.6445 no .
C73 H113 2.5136 no .
C74 H10A 2.6440 no .
C74 H10B 2.8466 no .
C74 H58 3.2779 no .
C74 H60 3.2579 no .
C75 H3 3.4555 no .
C75 H51 3.4594 no .
C75 H85B 3.1479 no .
C75 H111 2.8202 no .
C76 H24A 2.6385 no .
C76 H24B 2.7494 no .
C76 H87 3.2607 no .
C77 H13 3.2573 no .
C78 H25B 3.5328 no .
C78 H34 2.7532 no .
C78 H103 3.3138 no .
C79 H88 3.2714 no .
C80 H34 3.3735 no .
C81 H12K 2.7881 no .
C81 H12L 2.7509 no .
C81 H37 3.2378 no .
C82 H118 3.2847 no .
C83 H10C 3.0596 no .
C83 H99 3.2716 no .
C84 H52 3.2699 no .
C85 H5 3.3945 no .
C86 H111 3.2805 no .
C87 H76 3.2851 no .
C88 H10B 2.7307 no .
C88 H60 2.9814 no .
C88 H79 3.3243 no .
C89 H90 3.2304 no .
C90 H89 3.2281 no .
C90 H95 2.9691 no .
C91 H69 3.2111 no .
C92 H32 3.3009 no .
C92 H84 2.9609 no .
C93 H12F 2.9150 no .
C93 H34 2.5716 no .
C93 H56 3.4827 no .
C93 H63A 2.6633 no .
C93 H63B 3.4915 no .
C93 H80A 2.7032 no .
C93 H80B 3.3499 no .
C94 H108 3.2718 no .
C95 H17 3.2091 no .
C97 H12F 3.5906 no .
C97 H12G 3.2948 no .
C97 H16 3.2929 no .
C97 H29 3.2422 no .
C98 H5 2.6158 no .
C98 H42A 3.4881 no .
C98 H85A 2.6969 no .
C98 H85B 3.3834 no .
C98 H96A 2.7558 no .
C98 H96B 2.8221 no .
C99 H83 3.2704 no .
C100 H11A 2.6313 no .
C100 H11B 2.6331 no .
C100 H11C 3.2217 no .
C100 H78 3.2822 no .
C100 H103 3.2017 no .
C101 H120 3.3539 no .
C102 H30A 3.1726 no .
C102 H30B 2.6662 no .
C102 H53A 3.3887 no .
C102 H53B 2.7582 no .
C103 H78 3.3294 no .
C104 H33 3.2235 no .
C105 H12G 3.5321 no .
C105 H117 3.2855 no .
C107 H1 2.6436 no .
C107 H83 3.1084 no .
C108 H94 3.2811 no .
C108 H96A 3.0344 no .
C109 H60 2.7522 no .
C109 H74 2.6465 no .
C109 H88 2.7742 no .
C110 H69 2.5763 no .
C111 H42B 3.1153 no .
C111 H86 3.2707 no .
C112 H72 2.7836 no .
C112 H73A 3.3527 no .
C112 H73B 2.7634 no .
C112 H120 3.0553 no .
C113 H11 3.0511 no .
C113 H13L 3.3452 no .
C113 H72 3.2153 no .
C113 H73A 2.4300 no .
C113 H73B 2.9739 no .
C113 H126 3.2445 no .
C114 H25A 3.2188 no .
C114 H55 3.1944 no .
C115 H61 3.1640 no .
C116 H13L 3.1363 no .
C116 H13N 3.5566 no .
C116 H124 3.2491 no .
C117 H12F 3.2346 no .
C117 H12G 3.5809 no .
C117 H105 3.2896 no .
C118 H13I 2.7673 no .
C118 H13J 2.7589 no .
C118 H82 3.2826 no .
C120 H30A 3.0526 no .
C120 H101 3.3259 no .
C124 H13L 3.3879 no .
C124 H116 3.2520 no .
C125 H13I 2.6182 no .
C125 H13J 2.6093 no .
C125 H13K 3.2149 no .
C125 H17 3.2171 no .
C125 H95 3.2605 no .
C126 H13L 3.1632 no .
C126 H13N 3.2479 no .
C126 H72 3.3193 no .
C126 H113 3.2397 no .
C127 H81 2.5076 no .
C128 H12D 2.6039 no .
C128 H12E 2.6671 no .
C130 H118 2.5660 no .
C132 H61 3.4318 no .
H1 H10C 3.0603 no .
H1 H10D 2.3784 no .
H1 H13 2.7907 no .
H1 H79 2.5159 no .
H3 H5 2.4507 no .
H3 H85A 2.3722 no .
H3 H85B 2.3863 no .
H5 H17 2.5872 no .
H5 H42A 2.3581 no .
H5 H42B 3.0319 no .
H10A H60 3.5699 no .
H10A H74 2.5039 no .
H10B H60 3.2397 no .
H10B H74 2.8579 no .
H10B H88 2.2888 no .
H10C H83 3.0190 no .
H10D H60 3.5301 no .
H11A H69 2.4058 no .
H11B H69 2.3256 no .
H11C H69 3.5486 no .
H11D H67 3.5672 no .
H11D H96A 2.3288 no .
H11D H96B 2.8240 no .
H11D H108 3.5319 no .
H11E H96A 2.8240 no .
H11E H96B 2.3266 no .
H11F H96A 2.3082 no .
H11F H96B 2.3102 no .
H11F H108 3.5971 no .
H11 H13L 3.2689 no .
H11 H53A 2.3422 no .
H11 H53B 2.7032 no .
H11 H73A 2.3699 no .
H11 H113 2.8304 no .
H12A H12D 2.8270 no .
H12A H12E 2.3238 no .
H12B H12D 2.3302 no .
H12B H12E 2.8270 no .
H12C H12D 2.3290 no .
H12C H12E 2.3356 no .
H12F H63A 2.3683 no .
H12F H63B 2.8449 no .
H12F H117 3.4526 no .
H12G H63A 2.8442 no .
H12G H63B 2.3370 no .
H12G H97 3.4545 no .
H12H H63A 2.3218 no .
H12H H63B 2.3524 no .
H12I H13L 2.3913 no .
H12I H13M 2.8925 no .
H12I H13N 2.4171 no .
H12J H13L 2.8920 no .
H12J H13M 2.4276 no .
H12J H13N 2.3814 no .
H12K H81 2.3407 no .
H12L H81 2.2738 no .
H12M H81 3.4811 no .
H13 H87 2.2890 no .
H13A H13F 2.2331 no .
H13A H13G 2.7389 no .
H13A H13H 2.1974 no .
H13A H60 2.7924 no .
H13A H61 2.5472 no .
H13B H13F 2.7394 no .
H13B H13G 2.2148 no .
H13B H13H 2.2152 no .
H13F H61 3.3983 no .
H13H H61 3.4108 no .
H13I H118 2.3522 no .
H13J H118 2.3359 no .
H13K H118 3.5358 no .
H13L H116 3.5083 no .
H13L H126 3.5558 no .
H13N H126 3.1875 no .
H15 H55 2.4019 no .
H15 H103 3.4373 no .
H16 H66A 2.6580 no .
H16 H66B 3.5613 no .
H16 H117 2.4082 no .
H17 H118 2.3265 no .
H19 H53A 2.4640 no .
H19 H53B 2.4417 no .
H19 H102 2.5204 no .
H20 H51 3.2358 no .
H20 H65A 2.3792 no .
H20 H65B 3.1367 no .
H20 H94 2.2709 no .
H22 H42A 3.5721 no .
H22 H65B 3.0416 no .
H22 H96A 3.2789 no .
H22 H108 2.2886 no .
H24A H76 2.1438 no .
H24B H76 2.3509 no .
H24C H76 3.4299 no .
H25A H34 3.0579 no .
H25A H114 3.2343 no .
H25B H34 2.3853 no .
H25B H78 3.4323 no .
H29 H56 2.7577 no .
H29 H66A 3.3193 no .
H29 H66B 2.3514 no .
H29 H105 2.3897 no .
H30A H102 3.1246 no .
H30A H120 3.0863 no .
H30B H102 2.2773 no .
H32 H101 2.3723 no .
H32 H120 2.3891 no .
H33 H77 3.0211 no .
H33 H99 2.3031 no .
H34 H46 2.4954 no .
H34 H78 2.3973 no .
H35A H79 2.3943 no .
H35A H88 2.3080 no .
H35B H79 2.4202 no .
H35B H88 2.6645 no .
H37 H52 2.3461 no .
H42B H111 3.0848 no .
H46 H80A 2.3678 no .
H46 H80B 2.3866 no .
H51 H65A 2.5641 no .
H51 H85A 2.4183 no .
H51 H85B 2.7020 no .
H52 H102 3.0643 no .
H54 H55 2.2682 no .
H54 H114 2.3214 no .
H56 H66B 2.6146 no .
H56 H80A 2.3703 no .
H56 H80B 2.7138 no .
H58 H61 2.2680 no .
H58 H115 2.3123 no .
H60 H61 2.3816 no .
H60 H88 2.9594 no .
H66B H114 3.3681 no .
H67 H94 2.4003 no .
H67 H108 2.3118 no .
H69 H103 2.3395 no .
H72 H73A 3.5719 no .
H72 H73B 2.8370 no .
H72 H124 2.4203 no .
H73A H113 2.1582 no .
H73B H113 3.0816 no .
H74 H115 2.3263 no .
H76 H77 2.2792 no .
H78 H91 2.4155 no .
H81 H84 2.3482 no .
H82 H95 2.3694 no .
H83 H104 2.3663 no .
H84 H92 2.8935 no .
H86 H89 2.3867 no .
H86 H90 2.2590 no .
H89 H111 2.3172 no .
H90 H95 2.9350 no .
H92 H101 2.3013 no .
H96A H108 2.7333 no .
H97 H105 2.2898 no .
H97 H117 2.3736 no .
H99 H104 2.2962 no .
H113 H116 2.3368 no .
H116 H126 2.3190 no .
H124 H126 2.3621 no .
S1 H11C 3.4731 no .
S1 H89 3.5241 no 1_455
S1 H111 3.3923 no 1_455
S2 H54 3.5359 no 1_455
S2 H58 3.3249 no .
S2 H114 3.2773 no 1_455
S3 H12M 3.3581 no .
S3 H13J 3.4427 no 1_644
S3 H13K 3.5938 no 1_644
S3 H83 3.5478 no 1_655
S4 H11F 3.3627 no 1_554
S4 H32 3.3170 no 1_655
S4 H108 3.4364 no 1_554
S4 H120 3.1735 no 1_655
S5 H10B 3.4613 no .
S5 H37 3.1848 no 1_455
S5 H52 3.0874 no 1_455
S5 H88 2.8311 no .
S6 H20 3.5117 no .
S6 H24A 3.1448 no 1_565
S6 H24C 3.1510 no 1_565
S6 H51 3.2417 no .
S6 H78 2.9737 no 1_655
S6 H94 3.3835 no .
S7 H20 3.0141 no 1_455
S7 H25B 2.9107 no .
S8 H11 3.3810 no 1_656
S8 H12K 3.0739 no 1_566
S8 H13M 3.4265 no 1_656
S8 H17 3.1636 no 1_655
S8 H113 3.0864 no 1_656
S8 H116 3.3918 no 1_656
S8 H118 3.2615 no 1_655
S9 H30B 3.0839 no .
S9 H37 3.3766 no .
S10 H11A 3.0817 no 1_545
S10 H12A 3.2535 no 1_455
S10 H13 3.2598 no 1_455
S10 H29 3.0650 no 1_455
S10 H87 3.1498 no 1_455
S10 H105 3.3841 no 1_455
S11 H12B 3.4126 no .
S11 H12C 3.3494 no .
S11 H12D 3.4132 no .
S11 H29 3.2304 no 1_455
S12 H42A 3.0052 no 1_554
S12 H113 3.0839 no 1_655
O1 H12C 3.3215 no .
O1 H74 2.6074 no 1_655
O1 H80A 3.1334 no .
O2 H12M 2.6185 no .
O2 H13J 3.0506 no 1_644
O2 H104 3.3374 no 1_655
O2 H116 2.7250 no 1_645
O2 H126 2.6385 no 1_645
O3 H13C 3.2785 no 1_465
O3 H13D 2.9659 no 1_465
O3 H13E 3.5028 no 1_465
O3 H65A 2.6453 no 1_455
O3 H65B 3.2943 no 1_455
O3 H111 2.7355 no 1_455
O4 H10A 3.1726 no 1_655
O4 H10B 2.7835 no 1_655
O4 H13J 3.0160 no 1_644
O4 H13K 2.7074 no 1_644
O4 H83 3.0094 no 1_655
O5 H11C 2.8488 no .
O5 H13D 3.3709 no 1_465
O5 H13E 3.2255 no 1_465
O5 H89 3.1310 no 1_455
O5 H97 2.9759 no 1_465
O5 H101 3.0838 no 1_566
O6 H11F 2.6545 no 1_554
O6 H32 2.6935 no 1_655
O6 H86 2.9612 no 1_544
O6 H108 3.5490 no 1_554
O6 H117 2.6820 no 1_554
O7 H32 3.5172 no 1_655
O7 H73A 3.1589 no 1_655
O7 H73B 3.5266 no 1_655
O7 H108 2.5125 no 1_554
O7 H120 2.4893 no 1_655
O8 H54 2.7999 no 1_455
O8 H58 3.1888 no .
O8 H104 3.1819 no 1_565
O8 H114 3.5443 no 1_455
O8 H124 2.8049 no .
O8 H126 3.3232 no .
O9 H19 3.5705 no 1_556
O9 H20 3.5020 no 1_455
O9 H53A 2.8483 no 1_556
O9 H65A 3.5163 no 1_455
O9 H65B 3.0960 no 1_455
O10 H12E 3.3617 no .
O10 H13C 2.8394 no .
O11 H24A 3.2942 no 1_465
O11 H54 3.3710 no 1_455
O11 H58 2.8670 no .
O11 H66A 3.0681 no 1_455
O11 H66B 3.3517 no 1_455
O11 H114 2.2053 no 1_455
O12 H13F 2.6766 no .
O12 H13G 2.7892 no .
O12 H13H 3.5749 no .
O12 H73B 3.5637 no 1_655
O13 H13J 2.7199 no 1_644
O13 H35B 3.2021 no .
O13 H79 2.6666 no .
O14 H12L 3.5528 no 1_566
O14 H35A 3.4623 no 1_566
O14 H35B 2.8207 no 1_566
O14 H88 3.5782 no 1_566
O15 H11E 2.6745 no .
O15 H66A 2.9467 no 1_455
O15 H94 3.3284 no 1_455
O16 H3 2.7161 no .
O16 H13C 3.0263 no 1_465
O16 H13E 3.0306 no 1_465
O16 H85A 3.3901 no .
O16 H85B 3.0474 no .
O17 H11B 2.3280 no 1_545
O17 H11C 3.0711 no 1_545
O17 H24B 3.3845 no .
O17 H24C 3.4431 no .
O17 H85B 2.5045 no 1_545
O18 H12G 3.2662 no .
O18 H87 2.8087 no .
O18 H105 2.6941 no .
N1 H61 3.3046 no .
N2 H13 3.2303 no 1_455
N3 H52 3.4770 no 1_455
N4 H11F 3.1498 no 1_554
N6 H12M 3.2170 no .
N9 H17 3.5236 no 1_655
N10 H11C 3.3260 no .
C3 H91 3.3277 no .
C4 H63A 3.1953 no 1_655
C7 H35A 3.3643 no .
C7 H35B 3.5364 no .
C7 H79 3.0424 no .
C11 H22 3.3007 no 1_454
C12 H82 3.5791 no 1_544
C13 H10A 3.3053 no 1_655
C13 H12A 3.2778 no .
C13 H12E 3.5538 no .
C13 H83 2.9126 no 1_655
C14 H11D 3.5941 no .
C14 H24A 3.4396 no 1_565
C15 H13H 2.9693 no .
C15 H99 3.0844 no 1_565
C16 H11D 2.9967 no .
C16 H63A 3.3183 no 1_655
C16 H67 3.1572 no .
C17 H111 3.0654 no 1_455
C18 H13 3.2838 no 1_455
C19 H96A 3.4967 no 1_554
C19 H96B 3.4576 no 1_554
C20 H53A 3.5223 no 1_656
C20 H53B 3.1927 no 1_656
C20 H96B 2.8598 no 1_655
C21 H32 3.5136 no 1_655
C21 H120 3.2483 no 1_655
C22 H11 2.9976 no 1_656
C22 H53A 3.3881 no 1_656
C22 H53B 3.1880 no 1_656
C23 H53A 3.1691 no 1_656
C23 H53B 3.2537 no 1_656
C24 H13C 3.3270 no .
C24 H25A 3.1246 no 1_545
C24 H51 3.5487 no 1_545
C24 H85A 3.3077 no 1_545
C24 H85B 3.5909 no 1_545
C26 H73A 3.5648 no 1_655
C28 H13D 3.2756 no 1_565
C28 H81 3.5971 no 1_566
C29 H12B 2.9630 no .
C29 H63A 3.2758 no 1_655
C29 H63B 3.2022 no 1_655
C30 H35A 3.3357 no .
C31 H12M 3.5365 no .
C32 H67 2.9049 no 1_454
C32 H82 3.5979 no 1_544
C32 H95 3.1118 no 1_544
C32 H117 3.1497 no 1_454
C33 H12J 3.4278 no 1_545
C33 H12M 3.3310 no .
C33 H13I 3.5352 no 1_544
C33 H55 3.1082 no 1_545
C33 H116 3.4766 no 1_645
C35 H13K 3.4192 no 1_544
C36 H13K 3.2309 no 1_544
C37 H35A 3.4508 no .
C37 H79 2.8814 no .
C38 H89 3.4847 no 1_455
C38 H111 3.2760 no 1_455
C41 H13G 3.5570 no 1_455
C42 H12K 3.3503 no 1_566
C44 H83 3.2948 no 1_655
C44 H104 3.5461 no 1_655
C46 H61 3.1433 no .
C46 H66A 3.5454 no 1_455
C48 H13K 3.3087 no 1_544
C49 H115 3.2161 no 1_655
C50 H24A 3.2530 no 1_465
C51 H13C 3.4985 no 1_565
C51 H24C 3.0509 no 1_565
C52 H120 2.9359 no 1_655
C53 H96B 3.0030 no 1_554
C54 H58 3.0318 no 1_655
C54 H76 2.8513 no 1_565
C54 H77 2.9923 no 1_565
C54 H115 3.2866 no 1_655
C55 H13H 3.2307 no .
C55 H76 3.5129 no 1_565
C55 H77 3.0975 no 1_565
C55 H99 3.1052 no 1_565
C56 H12B 3.3423 no .
C56 H74 3.4334 no 1_655
C56 H115 2.8928 no 1_655
C57 H12E 3.2076 no .
C58 H46 3.1582 no .
C58 H54 3.5867 no 1_455
C58 H66B 3.4109 no 1_455
C58 H72 3.3525 no .
C58 H114 3.3268 no 1_455
C58 H124 3.2482 no .
C60 H46 3.5469 no .
C60 H80A 3.5213 no .
C61 H46 2.7630 no .
C61 H72 3.4993 no .
C61 H80A 3.4842 no .
C61 H80B 3.3512 no .
C62 H12K 3.4330 no 1_566
C62 H17 3.4420 no 1_655
C63 H12D 3.4805 no .
C64 H74 3.2181 no 1_655
C65 H17 3.3541 no 1_655
C65 H53A 3.4277 no 1_656
C66 H46 3.5144 no 1_655
C67 H16 3.0395 no .
C67 H53B 2.9950 no 1_656
C67 H117 3.3888 no .
C69 H87 3.5330 no 1_465
C70 H11F 3.3878 no 1_554
C71 H115 3.2143 no 1_655
C73 H13G 3.2949 no 1_455
C74 H13B 2.6472 no 1_455
C74 H56 3.2639 no 1_455
C76 H54 3.3327 no 1_545
C77 H54 3.2818 no 1_545
C78 H24A 2.9659 no 1_465
C78 H24C 3.4695 no 1_465
C79 H37 3.3564 no .
C80 H13A 3.3013 no .
C80 H61 3.0331 no .
C80 H74 3.5971 no 1_655
C80 H115 3.2972 no 1_655
C81 H82 3.3782 no 1_544
C82 H81 3.2556 no 1_566
C83 H13 3.5619 no 1_455
C83 H13K 3.0057 no 1_544
C83 H103 3.4317 no 1_545
C84 H82 3.4064 no 1_544
C84 H89 3.4268 no 1_544
C85 H24B 3.5794 no 1_565
C85 H24C 3.0847 no 1_565
C86 H12G 3.4667 no 1_565
C86 H12H 3.0309 no 1_565
C86 H13D 3.1150 no 1_565
C86 H84 2.9158 no 1_566
C86 H92 3.2302 no 1_566
C86 H97 3.3318 no 1_565
C87 H12A 3.0794 no .
C87 H12E 2.9251 no .
C88 H13K 3.0634 no 1_544
C89 H13D 2.7266 no 1_565
C89 H81 3.5693 no 1_566
C89 H84 3.0706 no 1_566
C89 H97 3.3301 no 1_565
C90 H12H 3.3239 no 1_565
C90 H13D 3.4819 no 1_565
C90 H84 3.4366 no 1_566
C90 H92 3.5585 no 1_566
C91 H3 3.1514 no .
C91 H13C 3.5045 no 1_465
C91 H24A 3.5316 no 1_465
C91 H24C 3.4613 no 1_465
C91 H85A 3.4729 no .
C92 H11F 3.2058 no 1_554
C92 H12H 3.0754 no 1_554
C92 H67 3.4878 no 1_454
C92 H86 3.4295 no 1_544
C92 H95 3.3061 no 1_544
C93 H66A 3.0777 no 1_455
C93 H66B 3.4908 no 1_455
C94 H11E 3.4119 no 1_655
C94 H16 3.2600 no .
C94 H53B 3.0888 no 1_656
C94 H96B 2.8488 no 1_655
C95 H81 3.5544 no 1_566
C95 H84 3.5457 no 1_566
C96 H19 3.2172 no 1_556
C96 H20 3.3631 no 1_455
C96 H53B 3.3198 no 1_556
C96 H94 3.3649 no 1_455
C97 H13E 3.5701 no .
C97 H63B 3.4185 no 1_655
C97 H86 3.4297 no 1_545
C97 H101 3.2624 no 1_656
C98 H20 3.1910 no 1_455
C98 H65A 3.5642 no 1_455
C99 H12J 3.4372 no 1_545
C99 H13I 3.3494 no 1_544
C99 H13N 2.8666 no 1_545
C99 H15 3.1406 no 1_545
C99 H55 2.9221 no 1_545
C100 H3 3.3971 no .
C100 H13C 3.5605 no 1_465
C100 H85A 3.4655 no .
C101 H12H 3.5157 no 1_554
C101 H67 2.9891 no 1_454
C101 H90 3.5146 no 1_544
C101 H95 2.8362 no 1_544
C101 H117 3.3952 no 1_454
C104 H13I 3.3986 no 1_544
C104 H13K 3.3531 no 1_544
C104 H13N 3.4013 no 1_545
C104 H15 3.4480 no 1_545
C104 H103 3.1806 no 1_545
C105 H12B 2.9781 no .
C105 H13E 3.3484 no .
C105 H63A 3.5530 no 1_655
C105 H63B 3.0286 no 1_655
C107 H12C 3.1200 no .
C107 H12E 3.1762 no .
C108 H11 3.4322 no 1_656
C108 H53B 3.0883 no 1_656
C109 H13 3.0896 no 1_455
C110 H12D 3.5210 no 1_565
C110 H13C 3.5988 no 1_465
C110 H13E 2.9156 no 1_465
C110 H85B 3.4784 no .
C110 H105 3.5973 no 1_465
C111 H13D 2.7696 no 1_565
C111 H81 3.3741 no 1_566
C112 H52 3.2552 no 1_455
C113 H12I 3.3440 no 1_455
C113 H12J 3.4184 no 1_455
C114 H24A 3.5718 no 1_565
C114 H58 3.0453 no 1_655
C114 H76 2.9674 no 1_565
C114 H115 2.9103 no 1_655
C115 H13B 2.7543 no 1_455
C115 H56 3.2826 no 1_455
C115 H66B 3.3034 no 1_455
C115 H80B 3.5684 no 1_455
C115 H114 3.5001 no 1_455
C116 H12J 3.5472 no 1_455
C116 H33 3.1770 no 1_465
C116 H55 3.4275 no 1_455
C117 H11D 3.3358 no .
C117 H32 3.3915 no 1_656
C117 H67 3.0413 no .
C117 H101 3.2026 no 1_656
C118 H12K 3.5553 no 1_466
C118 H13M 3.2262 no 1_556
C119 H12F 3.1641 no .
C119 H16 3.3615 no .
C119 H25B 3.5850 no .
C119 H92 3.5675 no 1_556
C119 H94 3.3564 no 1_455
C120 H52 3.4573 no 1_455
C120 H67 3.3150 no 1_454
C120 H82 3.4166 no 1_544
C120 H108 3.5458 no 1_454
C121 H11E 3.3879 no .
C121 H12B 3.4800 no .
C121 H12D 3.4564 no .
C121 H86 2.9685 no 1_545
C121 H90 3.4201 no 1_545
C121 H92 3.1969 no 1_556
C122 H10C 3.4823 no .
C122 H10D 3.1721 no .
C122 H11B 3.3237 no 1_545
C122 H12G 3.2023 no .
C122 H87 3.1214 no .
C123 H10D 2.9303 no .
C123 H12G 3.3710 no .
C123 H29 3.5364 no .
C123 H56 3.2430 no .
C123 H80A 3.5562 no .
C123 H87 3.2831 no .
C123 H105 3.4163 no .
C124 H54 3.0626 no 1_455
C124 H58 3.2040 no .
C126 H54 3.0703 no 1_455
C126 H55 3.3069 no 1_455
C127 H13J 3.2416 no 1_644
C127 H33 3.5603 no .
C127 H35B 3.4238 no .
C127 H42B 3.2037 no 1_544
C128 H11B 3.4008 no 1_545
C128 H85B 3.2865 no 1_545
C128 H87 3.5129 no .
C128 H105 3.5890 no .
C129 H99 3.1362 no 1_565
C129 H113 3.1443 no 1_655
C130 H35B 3.1915 no 1_566
C131 H11A 3.3979 no 1_645
C131 H11C 3.5904 no 1_645
C131 H97 3.5342 no .
C131 H105 3.4127 no .
C132 H74 3.0599 no 1_655
C132 H80B 3.2567 no .
C132 H115 3.3804 no 1_655
C133 H13I 3.3944 no 1_554
C133 H99 3.1107 no 1_565
C133 H118 3.3771 no 1_554
C135 H73B 3.4065 no 1_655
H1 H10A 3.3252 no 1_655
H1 H12C 3.5753 no .
H3 O16 2.7161 no .
H3 C91 3.1514 no .
H3 C100 3.3971 no .
H3 H20 3.5456 no 1_455
H3 H65A 3.1003 no 1_455
H3 H91 2.4734 no .
H5 H65A 3.5330 no 1_455
H5 H65B 3.3231 no 1_455
H10A O4 3.1726 no 1_455
H10A C13 3.3053 no 1_455
H10A H1 3.3252 no 1_455
H10A H12A 3.0945 no 1_455
H10A H13 2.3753 no 1_455
H10B S5 3.4613 no .
H10B O4 2.7835 no 1_455
H10B H13 3.2845 no 1_455
H10C C122 3.4823 no .
H10C H12C 3.3899 no .
H10C H12E 2.7101 no .
H10C H69 3.0369 no 1_545
H10D C122 3.1721 no .
H10D C123 2.9303 no .
H10D H12A 3.2012 no .
H10D H12C 2.1830 no .
H10D H12D 3.3684 no .
H10D H12E 2.7551 no .
H11A S10 3.0817 no 1_565
H11A C131 3.3979 no 1_465
H11A H13C 3.4095 no 1_465
H11A H13E 2.5940 no 1_465
H11A H87 3.0214 no 1_465
H11A H105 3.0091 no 1_465
H11B O17 2.3280 no 1_565
H11B C122 3.3237 no 1_565
H11B C128 3.4008 no 1_565
H11B H12D 2.8208 no 1_565
H11B H12E 3.0312 no 1_565
H11B H85B 3.2511 no .
H11C S1 3.4731 no .
H11C O5 2.8488 no .
H11C O17 3.0711 no 1_565
H11C N10 3.3260 no .
H11C C131 3.5904 no 1_465
H11C H12D 3.4859 no 1_565
H11C H13E 2.7424 no 1_465
H11C H63B 3.5435 no 1_565
H11C H85B 3.4990 no .
H11C H90 3.1791 no .
H11C H105 3.2696 no 1_465
H11D C14 3.5941 no .
H11D C16 2.9967 no .
H11D C117 3.3358 no .
H11D H12F 3.1252 no .
H11D H16 2.4136 no .
H11D H25B 3.3026 no .
H11D H117 3.0826 no .
H11E O15 2.6745 no .
H11E C94 3.4119 no 1_455
H11E C121 3.3879 no .
H11E H12F 2.7190 no .
H11E H12H 3.3514 no .
H11E H25B 3.1972 no .
H11E H63A 3.3406 no .
H11E H94 2.6897 no 1_455
H11F S4 3.3627 no 1_556
H11F O6 2.6545 no 1_556
H11F N4 3.1498 no 1_556
H11F C70 3.3878 no 1_556
H11F C92 3.2058 no 1_556
H11F H12F 3.1288 no .
H11F H12H 3.1935 no .
H11F H92 2.7151 no 1_556
H11F H117 3.2511 no .
H11 S8 3.3810 no 1_454
H11 C22 2.9976 no 1_454
H11 C108 3.4322 no 1_454
H11 H22 2.7377 no 1_454
H11 H108 3.5369 no 1_454
H12A S10 3.2535 no 1_655
H12A C13 3.2778 no .
H12A C87 3.0794 no .
H12A H10A 3.0945 no 1_655
H12A H10D 3.2012 no .
H12A H13 3.0012 no .
H12A H29 3.2688 no .
H12A H56 3.4713 no .
H12A H87 2.5925 no .
H12A H105 3.2447 no .
H12B S11 3.4126 no .
H12B C29 2.9630 no .
H12B C56 3.3423 no .
H12B C105 2.9781 no .
H12B C121 3.4800 no .
H12B H12F 3.5300 no .
H12B H12G 2.7307 no .
H12B H29 2.9031 no .
H12B H56 2.6400 no .
H12B H80A 3.4029 no .
H12B H105 2.9363 no .
H12C S11 3.3494 no .
H12C O1 3.3215 no .
H12C C107 3.1200 no .
H12C H1 3.5753 no .
H12C H10C 3.3899 no .
H12C H10D 2.1830 no .
H12C H56 3.1427 no .
H12C H80A 2.8385 no .
H12D S11 3.4132 no .
H12D C63 3.4805 no .
H12D C110 3.5210 no 1_545
H12D C121 3.4564 no .
H12D H10D 3.3684 no .
H12D H11B 2.8208 no 1_545
H12D H11C 3.4859 no 1_545
H12D H12G 2.6662 no .
H12D H63B 3.1844 no .
H12E O10 3.3617 no .
H12E C13 3.5538 no .
H12E C57 3.2076 no .
H12E C87 2.9251 no .
H12E C107 3.1762 no .
H12E H10C 2.7101 no .
H12E H10D 2.7551 no .
H12E H11B 3.0312 no 1_545
H12E H87 2.8292 no .
H12F C119 3.1641 no .
H12F H11D 3.1252 no .
H12F H11E 2.7190 no .
H12F H11F 3.1288 no .
H12F H12B 3.5300 no .
H12F H86 3.4930 no 1_545
H12F H92 3.5008 no 1_556
H12G O18 3.2662 no .
H12G C86 3.4667 no 1_545
H12G C122 3.2023 no .
H12G C123 3.3710 no .
H12G H12B 2.7307 no .
H12G H12D 2.6662 no .
H12G H86 2.8509 no 1_545
H12G H90 3.3177 no 1_545
H12H C86 3.0309 no 1_545
H12H C90 3.3239 no 1_545
H12H C92 3.0754 no 1_556
H12H C101 3.5157 no 1_556
H12H H11E 3.3514 no .
H12H H11F 3.1935 no .
H12H H86 2.2638 no 1_545
H12H H90 2.8420 no 1_545
H12H H92 2.2614 no 1_556
H12H H101 3.1272 no 1_556
H12I C113 3.3440 no 1_655
H12I H13G 3.4822 no .
H12I H99 2.8536 no 1_565
H12I H113 2.9800 no 1_655
H12J C33 3.4278 no 1_565
H12J C99 3.4372 no 1_565
H12J C113 3.4184 no 1_655
H12J C116 3.5472 no 1_655
H12J H33 2.9445 no 1_565
H12J H42A 3.5217 no 1_554
H12J H99 2.9644 no 1_565
H12J H113 2.9008 no 1_655
H12J H116 3.1328 no 1_655
H12K S8 3.0739 no 1_544
H12K C42 3.3503 no 1_544
H12K C62 3.4330 no 1_544
H12K C118 3.5553 no 1_644
H12K H13J 3.3404 no 1_644
H12K H42B 2.5612 no 1_544
H12K H118 3.1808 no 1_644
H12L O14 3.5528 no 1_544
H12L H33 3.5431 no .
H12L H35B 2.9005 no .
H12L H42B 3.0066 no 1_544
H12M S3 3.3581 no .
H12M O2 2.6185 no .
H12M N6 3.2170 no .
H12M C31 3.5365 no .
H12M C33 3.3310 no .
H12M H13J 3.0473 no 1_644
H12M H33 2.7411 no .
H12M H116 2.8760 no 1_645
H13 S10 3.2598 no 1_655
H13 N2 3.2303 no 1_655
H13 C18 3.2838 no 1_655
H13 C83 3.5619 no 1_655
H13 C109 3.0896 no 1_655
H13 H10A 2.3753 no 1_655
H13 H10B 3.2845 no 1_655
H13 H12A 3.0012 no .
H13 H83 2.6203 no 1_655
H13A C80 3.3013 no .
H13A H74 3.1054 no 1_655
H13A H80A 3.1992 no .
H13A H80B 2.5312 no .
H13A H115 3.4409 no 1_655
H13B C74 2.6472 no 1_655
H13B C115 2.7543 no 1_655
H13B H74 2.3128 no 1_655
H13B H80B 3.1547 no .
H13B H115 2.5527 no 1_655
H13C O3 3.2785 no 1_645
H13C O10 2.8394 no .
H13C O16 3.0263 no 1_645
H13C C24 3.3270 no .
H13C C51 3.4985 no 1_545
H13C C91 3.5045 no 1_645
H13C C100 3.5605 no 1_645
H13C C110 3.5988 no 1_645
H13C H11A 3.4095 no 1_645
H13C H24C 2.8293 no .
H13C H51 3.3176 no 1_545
H13C H85B 3.4786 no 1_545
H13C H91 3.1930 no 1_645
H13D O3 2.9659 no 1_645
H13D O5 3.3709 no 1_645
H13D C28 3.2756 no 1_545
H13D C86 3.1150 no 1_545
H13D C89 2.7266 no 1_545
H13D C90 3.4819 no 1_545
H13D C111 2.7696 no 1_545
H13D H89 3.0517 no 1_545
H13D H97 3.2879 no .
H13D H111 3.0438 no 1_545
H13E O3 3.5028 no 1_645
H13E O5 3.2255 no 1_645
H13E O16 3.0306 no 1_645
H13E C97 3.5701 no .
H13E C105 3.3484 no .
H13E C110 2.9156 no 1_645
H13E H11A 2.5940 no 1_645
H13E H11C 2.7424 no 1_645
H13E H97 3.0371 no .
H13E H105 2.6074 no .
H13F O12 2.6766 no .
H13F H30B 2.9942 no .
H13F H72 3.3249 no .
H13G O12 2.7892 no .
H13G C41 3.5570 no 1_655
H13G C73 3.2949 no 1_655
H13G H12I 3.4822 no .
H13G H73B 2.4380 no 1_655
H13H O12 3.5749 no .
H13H C15 2.9693 no .
H13H C55 3.2307 no .
H13H H15 2.9343 no .
H13H H55 3.3422 no .
H13H H80B 3.3963 no .
H13H H115 3.4890 no 1_655
H13I C33 3.5352 no 1_566
H13I C99 3.3494 no 1_566
H13I C104 3.3986 no 1_566
H13I C133 3.3944 no 1_556
H13I H13M 3.0547 no 1_556
H13I H13N 2.8722 no 1_556
H13I H35B 3.3584 no 1_566
H13J S3 3.4427 no 1_466
H13J O2 3.0506 no 1_466
H13J O4 3.0160 no 1_466
H13J O13 2.7199 no 1_466
H13J C127 3.2416 no 1_466
H13J H12K 3.3404 no 1_466
H13J H12M 3.0473 no 1_466
H13J H37 3.5682 no 1_466
H13K S3 3.5938 no 1_466
H13K O4 2.7074 no 1_466
H13K C35 3.4192 no 1_566
H13K C36 3.2309 no 1_566
H13K C48 3.3087 no 1_566
H13K C83 3.0057 no 1_566
H13K C88 3.0634 no 1_566
H13K C104 3.3531 no 1_566
H13K H35B 2.8447 no 1_566
H13K H83 3.1727 no 1_566
H13K H88 3.2119 no 1_566
H13M S8 3.4265 no 1_454
H13M C118 3.2262 no 1_554
H13M H13I 3.0547 no 1_554
H13M H118 2.5079 no 1_554
H13N C99 2.8666 no 1_565
H13N C104 3.4013 no 1_565
H13N H13I 2.8722 no 1_554
H13N H99 2.3599 no 1_565
H13N H104 3.3517 no 1_565
H13N H118 3.4530 no 1_554
H15 C99 3.1406 no 1_565
H15 C104 3.4480 no 1_565
H15 H13H 2.9343 no .
H15 H99 2.5763 no 1_565
H15 H104 3.1738 no 1_565
H15 H124 3.0125 no .
H16 C67 3.0395 no .
H16 C94 3.2600 no .
H16 C119 3.3615 no .
H16 H11D 2.4136 no .
H16 H67 2.7559 no .
H16 H94 3.1247 no .
H17 S8 3.1636 no 1_455
H17 N9 3.5236 no 1_455
H17 C62 3.4420 no 1_455
H17 C65 3.3541 no 1_455
H17 H65A 3.4090 no 1_455
H17 H65B 2.7501 no 1_455
H17 H111 2.7791 no 1_455
H19 O9 3.5705 no 1_554
H19 C96 3.2172 no 1_554
H19 H96A 2.6173 no 1_554
H19 H96B 2.9242 no 1_554
H19 H108 3.2889 no 1_554
H20 S6 3.5117 no .
H20 S7 3.0141 no 1_655
H20 O9 3.5020 no 1_655
H20 C96 3.3631 no 1_655
H20 C98 3.1910 no 1_655
H20 H3 3.5456 no 1_655
H20 H78 3.4858 no 1_655
H20 H91 3.0305 no 1_655
H20 H96B 2.8021 no 1_655
H22 C11 3.3007 no 1_656
H22 H11 2.7377 no 1_656
H22 H73A 3.4710 no 1_656
H24A S6 3.1448 no 1_545
H24A O11 3.2942 no 1_645
H24A C14 3.4396 no 1_545
H24A C50 3.2530 no 1_645
H24A C78 2.9659 no 1_645
H24A C91 3.5316 no 1_645
H24A C114 3.5718 no 1_545
H24A H25A 2.9244 no 1_545
H24A H78 2.9887 no 1_645
H24A H114 3.2084 no 1_545
H24B O17 3.3845 no .
H24B C85 3.5794 no 1_545
H24B H25A 2.6894 no 1_545
H24B H85A 2.9931 no 1_545
H24B H85B 3.3430 no 1_545
H24C S6 3.1510 no 1_545
H24C O17 3.4431 no .
H24C C51 3.0509 no 1_545
H24C C78 3.4695 no 1_645
H24C C85 3.0847 no 1_545
H24C C91 3.4613 no 1_645
H24C H13C 2.8293 no .
H24C H25A 3.2606 no 1_545
H24C H51 2.5779 no 1_545
H24C H78 3.4655 no 1_645
H24C H85A 2.7339 no 1_545
H24C H85B 3.0095 no 1_545
H24C H91 3.3974 no 1_645
H25A C24 3.1246 no 1_565
H25A H24A 2.9244 no 1_565
H25A H24B 2.6894 no 1_565
H25A H24C 3.2606 no 1_565
H25A H85A 3.1066 no .
H25B S7 2.9107 no .
H25B C119 3.5850 no .
H25B H11D 3.3026 no .
H25B H11E 3.1972 no .
H25B H85A 3.4355 no .
H29 S10 3.0650 no 1_655
H29 S11 3.2304 no 1_655
H29 C123 3.5364 no .
H29 H12A 3.2688 no .
H29 H12B 2.9031 no .
H29 H63B 3.4546 no 1_655
H30A H35A 2.7817 no .
H30A H82 2.7793 no 1_544
H30A H88 3.4767 no .
H30B S9 3.0839 no .
H30B H13F 2.9942 no .
H30B H35A 3.0258 no .
H32 S4 3.3170 no 1_455
H32 O6 2.6935 no 1_455
H32 O7 3.5172 no 1_455
H32 C21 3.5136 no 1_455
H32 C117 3.3915 no 1_454
H32 H67 3.1659 no 1_454
H32 H89 3.1052 no 1_444
H32 H95 3.3142 no 1_544
H32 H97 3.4552 no 1_454
H32 H117 2.6673 no 1_454
H33 C116 3.1770 no 1_645
H33 C127 3.5603 no .
H33 H12J 2.9445 no 1_545
H33 H12L 3.5431 no .
H33 H12M 2.7411 no .
H33 H55 2.9467 no 1_545
H33 H116 2.5325 no 1_645
H33 H126 3.5621 no 1_645
H34 H66A 3.4006 no 1_455
H35A O14 3.4623 no 1_544
H35A C7 3.3643 no .
H35A C30 3.3357 no .
H35A C37 3.4508 no .
H35A H30A 2.7817 no .
H35A H30B 3.0258 no .
H35B O13 3.2021 no .
H35B O14 2.8207 no 1_544
H35B C7 3.5364 no .
H35B C127 3.4238 no .
H35B C130 3.1915 no 1_544
H35B H12L 2.9005 no .
H35B H13I 3.3584 no 1_544
H35B H13K 2.8447 no 1_544
H37 S5 3.1848 no 1_655
H37 S9 3.3766 no .
H37 C79 3.3564 no .
H37 H13J 3.5682 no 1_644
H37 H79 2.4640 no .
H42A S12 3.0052 no 1_556
H42A H12J 3.5217 no 1_556
H42B C127 3.2037 no 1_566
H42B H12K 2.5612 no 1_566
H42B H12L 3.0066 no 1_566
H42B H81 3.0043 no 1_566
H46 C58 3.1582 no .
H46 C60 3.5469 no .
H46 C61 2.7630 no .
H46 C66 3.5144 no 1_455
H46 H58 3.2479 no .
H46 H61 2.4661 no .
H46 H66A 3.1611 no 1_455
H46 H66B 2.9338 no 1_455
H51 S6 3.2417 no .
H51 C24 3.5487 no 1_565
H51 H13C 3.3176 no 1_565
H51 H24C 2.5779 no 1_565
H52 S5 3.0874 no 1_655
H52 N3 3.4770 no 1_655
H52 C112 3.2552 no 1_655
H52 C120 3.4573 no 1_655
H52 H73B 3.0767 no 1_655
H52 H120 2.5392 no 1_655
H53A O9 2.8483 no 1_554
H53A C20 3.5223 no 1_454
H53A C22 3.3881 no 1_454
H53A C23 3.1691 no 1_454
H53A C65 3.4277 no 1_454
H53A H65B 2.7842 no 1_454
H53A H96A 3.5929 no 1_554
H53A H96B 2.9234 no 1_554
H53B C20 3.1927 no 1_454
H53B C22 3.1880 no 1_454
H53B C23 3.2537 no 1_454
H53B C67 2.9950 no 1_454
H53B C94 3.0888 no 1_454
H53B C96 3.3198 no 1_554
H53B C108 3.0883 no 1_454
H53B H67 3.4268 no 1_454
H53B H94 3.5932 no 1_454
H53B H96A 3.4399 no 1_554
H53B H96B 2.4204 no 1_554
H54 S2 3.5359 no 1_655
H54 O8 2.7999 no 1_655
H54 O11 3.3710 no 1_655
H54 C58 3.5867 no 1_655
H54 C76 3.3327 no 1_565
H54 C77 3.2818 no 1_565
H54 C124 3.0626 no 1_655
H54 C126 3.0703 no 1_655
H54 H58 2.7382 no 1_655
H54 H76 2.8620 no 1_565
H54 H77 2.6985 no 1_565
H54 H124 2.9243 no 1_655
H54 H126 2.8962 no 1_655
H55 C33 3.1082 no 1_565
H55 C99 2.9221 no 1_565
H55 C116 3.4275 no 1_655
H55 C126 3.3069 no 1_655
H55 H13H 3.3422 no .
H55 H33 2.9467 no 1_565
H55 H77 2.8884 no 1_565
H55 H99 2.5270 no 1_565
H55 H126 3.4088 no 1_655
H56 C74 3.2639 no 1_655
H56 C115 3.2826 no 1_655
H56 C123 3.2430 no .
H56 H12A 3.4713 no .
H56 H12B 2.6400 no .
H56 H12C 3.1427 no .
H56 H74 3.0408 no 1_655
H56 H115 3.0024 no 1_655
H58 S2 3.3249 no .
H58 O8 3.1888 no .
H58 O11 2.8670 no .
H58 C54 3.0318 no 1_455
H58 C114 3.0453 no 1_455
H58 C124 3.2040 no .
H58 H46 3.2479 no .
H58 H54 2.7382 no 1_455
H58 H72 3.3807 no .
H58 H114 2.7287 no 1_455
H58 H124 2.6432 no .
H60 H80A 3.1731 no .
H61 N1 3.3046 no .
H61 C46 3.1433 no .
H61 C80 3.0331 no .
H61 H46 2.4661 no .
H61 H80A 3.0414 no .
H61 H80B 2.5535 no .
H61 H124 3.3987 no .
H63A C4 3.1953 no 1_455
H63A C16 3.3183 no 1_455
H63A C29 3.2758 no 1_455
H63A C105 3.5530 no 1_455
H63A H11E 3.3406 no .
H63A H66A 3.4327 no 1_455
H63A H92 3.5951 no 1_556
H63A H94 3.4807 no 1_455
H63A H101 3.2250 no 1_556
H63B C29 3.2022 no 1_455
H63B C97 3.4185 no 1_455
H63B C105 3.0286 no 1_455
H63B H11C 3.5435 no 1_545
H63B H12D 3.1844 no .
H63B H29 3.4546 no 1_455
H63B H90 3.1918 no 1_545
H63B H101 3.2795 no 1_556
H63B H105 3.1997 no 1_455
H65A O3 2.6453 no 1_655
H65A O9 3.5163 no 1_655
H65A C98 3.5642 no 1_655
H65A H3 3.1003 no 1_655
H65A H5 3.5330 no 1_655
H65A H17 3.4090 no 1_655
H65A H91 3.3890 no 1_655
H65B O3 3.2943 no 1_655
H65B O9 3.0960 no 1_655
H65B H5 3.3231 no 1_655
H65B H17 2.7501 no 1_655
H65B H53A 2.7842 no 1_656
H66A O11 3.0681 no 1_655
H66A O15 2.9467 no 1_655
H66A C46 3.5454 no 1_655
H66A C93 3.0777 no 1_655
H66A H34 3.4006 no 1_655
H66A H46 3.1611 no 1_655
H66A H63A 3.4327 no 1_655
H66A H78 3.5674 no 1_655
H66A H94 3.5953 no .
H66B O11 3.3517 no 1_655
H66B C58 3.4109 no 1_655
H66B C93 3.4908 no 1_655
H66B C115 3.3034 no 1_655
H66B H46 2.9338 no 1_655
H66B H115 3.3821 no 1_655
H67 C16 3.1572 no .
H67 C32 2.9049 no 1_656
H67 C92 3.4878 no 1_656
H67 C101 2.9891 no 1_656
H67 C117 3.0413 no .
H67 C120 3.3150 no 1_656
H67 H16 2.7559 no .
H67 H32 3.1659 no 1_656
H67 H53B 3.4268 no 1_656
H67 H101 3.2537 no 1_656
H67 H117 2.5857 no .
H69 H10C 3.0369 no 1_565
H69 H87 3.3581 no 1_465
H72 C58 3.3525 no .
H72 C61 3.4993 no .
H72 H13F 3.3249 no .
H72 H58 3.3807 no .
H73A O7 3.1589 no 1_455
H73A C26 3.5648 no 1_455
H73A H22 3.4710 no 1_454
H73A H108 3.5955 no 1_454
H73B O7 3.5266 no 1_455
H73B O12 3.5637 no 1_455
H73B C135 3.4065 no 1_455
H73B H13G 2.4380 no 1_455
H73B H52 3.0767 no 1_455
H73B H102 3.5848 no 1_455
H74 O1 2.6074 no 1_455
H74 C56 3.4334 no 1_455
H74 C64 3.2181 no 1_455
H74 C80 3.5971 no 1_455
H74 C132 3.0599 no 1_455
H74 H13A 3.1054 no 1_455
H74 H13B 2.3128 no 1_455
H74 H56 3.0408 no 1_455
H74 H80A 3.4514 no 1_455
H74 H80B 3.3353 no 1_455
H76 C54 2.8513 no 1_545
H76 C55 3.5129 no 1_545
H76 C114 2.9674 no 1_545
H76 H54 2.8620 no 1_545
H76 H114 3.0987 no 1_545
H77 C54 2.9923 no 1_545
H77 C55 3.0975 no 1_545
H77 H54 2.6985 no 1_545
H77 H55 2.8884 no 1_545
H77 H126 3.0225 no 1_645
H78 S6 2.9737 no 1_455
H78 H20 3.4858 no 1_455
H78 H24A 2.9887 no 1_465
H78 H24C 3.4655 no 1_465
H78 H66A 3.5674 no 1_455
H79 O13 2.6666 no .
H79 C7 3.0424 no .
H79 C37 2.8814 no .
H79 H37 2.4640 no .
H80A O1 3.1334 no .
H80A C60 3.5213 no .
H80A C61 3.4842 no .
H80A C123 3.5562 no .
H80A H12B 3.4029 no .
H80A H12C 2.8385 no .
H80A H13A 3.1992 no .
H80A H60 3.1731 no .
H80A H61 3.0414 no .
H80A H74 3.4514 no 1_655
H80B C61 3.3512 no .
H80B C115 3.5684 no 1_655
H80B C132 3.2567 no .
H80B H13A 2.5312 no .
H80B H13B 3.1547 no .
H80B H13H 3.3963 no .
H80B H61 2.5535 no .
H80B H74 3.3353 no 1_655
H80B H115 2.7796 no 1_655
H81 C28 3.5971 no 1_544
H81 C82 3.2556 no 1_544
H81 C89 3.5693 no 1_544
H81 C95 3.5544 no 1_544
H81 C111 3.3741 no 1_544
H81 H42B 3.0043 no 1_544
H81 H82 3.1530 no 1_544
H81 H95 3.5904 no 1_544
H81 H111 3.5896 no 1_544
H82 C12 3.5791 no 1_566
H82 C32 3.5979 no 1_566
H82 C81 3.3782 no 1_566
H82 C84 3.4064 no 1_566
H82 C120 3.4166 no 1_566
H82 H30A 2.7793 no 1_566
H82 H81 3.1530 no 1_566
H82 H84 3.2111 no 1_566
H83 S3 3.5478 no 1_455
H83 O4 3.0094 no 1_455
H83 C13 2.9126 no 1_455
H83 C44 3.2948 no 1_455
H83 H13 2.6203 no 1_455
H83 H13K 3.1727 no 1_544
H83 H103 3.3987 no 1_545
H84 C86 2.9158 no 1_544
H84 C89 3.0706 no 1_544
H84 C90 3.4366 no 1_544
H84 C95 3.5457 no 1_544
H84 H82 3.2111 no 1_544
H84 H86 3.0093 no 1_544
H84 H89 3.2281 no 1_544
H84 H95 2.9981 no 1_544
H85A O16 3.3901 no .
H85A C24 3.3077 no 1_565
H85A C91 3.4729 no .
H85A C100 3.4655 no .
H85A H24B 2.9931 no 1_565
H85A H24C 2.7339 no 1_565
H85A H25A 3.1066 no .
H85A H25B 3.4355 no .
H85A H91 3.3461 no .
H85B O16 3.0474 no .
H85B O17 2.5045 no 1_565
H85B C24 3.5909 no 1_565
H85B C110 3.4784 no .
H85B C128 3.2865 no 1_565
H85B H11B 3.2511 no .
H85B H11C 3.4990 no .
H85B H13C 3.4786 no 1_565
H85B H24B 3.3430 no 1_565
H85B H24C 3.0095 no 1_565
H86 O6 2.9612 no 1_566
H86 C92 3.4295 no 1_566
H86 C97 3.4297 no 1_565
H86 C121 2.9685 no 1_565
H86 H12F 3.4930 no 1_565
H86 H12G 2.8509 no 1_565
H86 H12H 2.2638 no 1_565
H86 H84 3.0093 no 1_566
H86 H92 2.6360 no 1_566
H86 H97 2.9148 no 1_565
H86 H117 3.3824 no 1_565
H87 S10 3.1498 no 1_655
H87 O18 2.8087 no .
H87 C69 3.5330 no 1_645
H87 C122 3.1214 no .
H87 C123 3.2831 no .
H87 C128 3.5129 no .
H87 H11A 3.0214 no 1_645
H87 H12A 2.5925 no .
H87 H12E 2.8292 no .
H87 H69 3.3581 no 1_645
H88 S5 2.8311 no .
H88 O14 3.5782 no 1_544
H88 H13K 3.2119 no 1_544
H88 H30A 3.4767 no .
H89 S1 3.5241 no 1_655
H89 O5 3.1310 no 1_655
H89 C38 3.4847 no 1_655
H89 C84 3.4268 no 1_566
H89 H13D 3.0517 no 1_565
H89 H32 3.1052 no 1_666
H89 H84 3.2281 no 1_566
H89 H97 2.9225 no 1_565
H90 C101 3.5146 no 1_566
H90 C121 3.4201 no 1_565
H90 H11C 3.1791 no .
H90 H12G 3.3177 no 1_565
H90 H12H 2.8420 no 1_565
H90 H63B 3.1918 no 1_565
H90 H92 3.2640 no 1_566
H90 H101 2.9592 no 1_566
H91 C3 3.3277 no .
H91 H3 2.4734 no .
H91 H13C 3.1930 no 1_465
H91 H20 3.0305 no 1_455
H91 H24C 3.3974 no 1_465
H91 H65A 3.3890 no 1_455
H91 H85A 3.3461 no .
H92 C86 3.2302 no 1_544
H92 C90 3.5585 no 1_544
H92 C119 3.5675 no 1_554
H92 C121 3.1969 no 1_554
H92 H11F 2.7151 no 1_554
H92 H12F 3.5008 no 1_554
H92 H12H 2.2614 no 1_554
H92 H63A 3.5951 no 1_554
H92 H86 2.6360 no 1_544
H92 H90 3.2640 no 1_544
H94 S6 3.3835 no .
H94 O15 3.3284 no 1_655
H94 C96 3.3649 no 1_655
H94 C119 3.3564 no 1_655
H94 H11E 2.6897 no 1_655
H94 H16 3.1247 no .
H94 H53B 3.5932 no 1_656
H94 H63A 3.4807 no 1_655
H94 H66A 3.5953 no .
H94 H96B 2.7921 no 1_655
H95 C32 3.1118 no 1_566
H95 C92 3.3061 no 1_566
H95 C101 2.8362 no 1_566
H95 H32 3.3142 no 1_566
H95 H81 3.5904 no 1_566
H95 H84 2.9981 no 1_566
H95 H101 2.9117 no 1_566
H96A C19 3.4967 no 1_556
H96A H19 2.6173 no 1_556
H96A H53A 3.5929 no 1_556
H96A H53B 3.4399 no 1_556
H96B C19 3.4576 no 1_556
H96B C20 2.8598 no 1_455
H96B C53 3.0030 no 1_556
H96B C94 2.8488 no 1_455
H96B H19 2.9242 no 1_556
H96B H20 2.8021 no 1_455
H96B H53A 2.9234 no 1_556
H96B H53B 2.4204 no 1_556
H96B H94 2.7921 no 1_455
H97 O5 2.9759 no 1_645
H97 C86 3.3318 no 1_545
H97 C89 3.3301 no 1_545
H97 C131 3.5342 no .
H97 H13D 3.2879 no .
H97 H13E 3.0371 no .
H97 H32 3.4552 no 1_656
H97 H86 2.9148 no 1_545
H97 H89 2.9225 no 1_545
H97 H101 3.1525 no 1_656
H99 C15 3.0844 no 1_545
H99 C55 3.1052 no 1_545
H99 C129 3.1362 no 1_545
H99 C133 3.1107 no 1_545
H99 H12I 2.8536 no 1_545
H99 H12J 2.9644 no 1_545
H99 H13N 2.3599 no 1_545
H99 H15 2.5763 no 1_545
H99 H55 2.5270 no 1_545
H101 O5 3.0838 no 1_544
H101 C97 3.2624 no 1_454
H101 C117 3.2026 no 1_454
H101 H12H 3.1272 no 1_554
H101 H63A 3.2250 no 1_554
H101 H63B 3.2795 no 1_554
H101 H67 3.2537 no 1_454
H101 H90 2.9592 no 1_544
H101 H95 2.9117 no 1_544
H101 H97 3.1525 no 1_454
H101 H117 3.0830 no 1_454
H102 H73B 3.5848 no 1_655
H103 C83 3.4317 no 1_565
H103 C104 3.1806 no 1_565
H103 H83 3.3987 no 1_565
H103 H104 2.9162 no 1_565
H104 O2 3.3374 no 1_455
H104 O8 3.1819 no 1_545
H104 C44 3.5461 no 1_455
H104 H13N 3.3517 no 1_545
H104 H15 3.1738 no 1_545
H104 H103 2.9162 no 1_545
H104 H126 2.9015 no 1_545
H105 S10 3.3841 no 1_655
H105 O18 2.6941 no .
H105 C110 3.5973 no 1_645
H105 C123 3.4163 no .
H105 C128 3.5890 no .
H105 C131 3.4127 no .
H105 H11A 3.0091 no 1_645
H105 H11C 3.2696 no 1_645
H105 H12A 3.2447 no .
H105 H12B 2.9363 no .
H105 H13E 2.6074 no .
H105 H63B 3.1997 no 1_655
H108 S4 3.4364 no 1_556
H108 O6 3.5490 no 1_556
H108 O7 2.5125 no 1_556
H108 C120 3.5458 no 1_656
H108 H11 3.5369 no 1_656
H108 H19 3.2889 no 1_556
H108 H73A 3.5955 no 1_656
H108 H120 3.4259 no 1_656
H111 S1 3.3923 no 1_655
H111 O3 2.7355 no 1_655
H111 C17 3.0654 no 1_655
H111 C38 3.2760 no 1_655
H111 H13D 3.0438 no 1_565
H111 H17 2.7791 no 1_655
H111 H81 3.5896 no 1_566
H113 S8 3.0864 no 1_454
H113 S12 3.0839 no 1_455
H113 C129 3.1443 no 1_455
H113 H12I 2.9800 no 1_455
H113 H12J 2.9008 no 1_455
H114 S2 3.2773 no 1_655
H114 O8 3.5443 no 1_655
H114 O11 2.2053 no 1_655
H114 C58 3.3268 no 1_655
H114 C115 3.5001 no 1_655
H114 H24A 3.2084 no 1_565
H114 H58 2.7287 no 1_655
H114 H76 3.0987 no 1_565
H114 H115 3.0073 no 1_655
H115 C49 3.2161 no 1_455
H115 C54 3.2866 no 1_455
H115 C56 2.8928 no 1_455
H115 C71 3.2143 no 1_455
H115 C80 3.2972 no 1_455
H115 C114 2.9103 no 1_455
H115 C132 3.3804 no 1_455
H115 H13A 3.4409 no 1_455
H115 H13B 2.5527 no 1_455
H115 H13H 3.4890 no 1_455
H115 H56 3.0024 no 1_455
H115 H66B 3.3821 no 1_455
H115 H80B 2.7796 no 1_455
H115 H114 3.0073 no 1_455
H116 S8 3.3918 no 1_454
H116 O2 2.7250 no 1_465
H116 C33 3.4766 no 1_465
H116 H12J 3.1328 no 1_455
H116 H12M 2.8760 no 1_465
H116 H33 2.5325 no 1_465
H117 O6 2.6820 no 1_556
H117 C32 3.1497 no 1_656
H117 C67 3.3888 no .
H117 C101 3.3952 no 1_656
H117 H11D 3.0826 no .
H117 H11F 3.2511 no .
H117 H32 2.6673 no 1_656
H117 H67 2.5857 no .
H117 H86 3.3824 no 1_545
H117 H101 3.0830 no 1_656
H118 S8 3.2615 no 1_455
H118 C133 3.3771 no 1_556
H118 H12K 3.1808 no 1_466
H118 H13M 2.5079 no 1_556
H118 H13N 3.4530 no 1_556
H120 S4 3.1735 no 1_455
H120 O7 2.4893 no 1_455
H120 C21 3.2483 no 1_455
H120 C52 2.9359 no 1_455
H120 H52 2.5392 no 1_455
H120 H108 3.4259 no 1_454
H124 O8 2.8049 no .
H124 C58 3.2482 no .
H124 H15 3.0125 no .
H124 H54 2.9243 no 1_455
H124 H58 2.6432 no .
H124 H61 3.3987 no .
H126 O2 2.6385 no 1_465
H126 O8 3.3232 no .
H126 H33 3.5621 no 1_465
H126 H54 2.8962 no 1_455
H126 H55 3.4088 no 1_455
H126 H77 3.0225 no 1_465
H126 H104 2.9015 no 1_565

loop_
_geom_torsion_atom_site_label_1
_geom_torsion_atom_site_label_2
_geom_torsion_atom_site_label_3
_geom_torsion_atom_site_label_4
_geom_torsion
_geom_torsion_publ_flag
O3 S1 N10 C5 -41.6(13) no
O3 S1 N10 C43 -179.2(11) no
O3 S1 C38 C17 17.9(18) no
O3 S1 C38 C95 -166.6(13) no
O5 S1 N10 C5 -170.7(10) no
O5 S1 N10 C43 51.6(14) no
O5 S1 C38 C17 149.6(14) no
O5 S1 C38 C95 -34.8(17) no
N10 S1 C38 C17 -96.9(16) no
N10 S1 C38 C95 78.6(15) no
C38 S1 N10 C5 72.6(13) no
C38 S1 N10 C43 -65.1(14) no
O8 S2 N1 C27 50.5(15) no
O8 S2 N1 C34 -175.4(11) no
O8 S2 C50 C78 155.2(13) no
O8 S2 C50 C103 -22.7(19) no
O11 S2 N1 C27 177.7(12) no
O11 S2 N1 C34 -48.1(14) no
O11 S2 C50 C78 23.3(17) no
O11 S2 C50 C103 -154.5(14) no
N1 S2 C50 C78 -90.3(16) no
N1 S2 C50 C103 91.8(16) no
C50 S2 N1 C27 -67.2(15) no
C50 S2 N1 C34 66.9(13) no
O2 S3 N6 C1 -170.2(10) no
O2 S3 N6 C31 51.2(13) no
O2 S3 C44 C13 143.8(16) no
O2 S3 C44 C77 -36(3) no
O4 S3 N6 C1 -39.4(13) no
O4 S3 N6 C31 -177.9(11) no
O4 S3 C44 C13 10(2) no
O4 S3 C44 C77 -169.9(16) no
N6 S3 C44 C13 -101.4(18) no
N6 S3 C44 C77 78.5(19) no
C44 S3 N6 C1 73.2(14) no
C44 S3 N6 C31 -65.3(14) no
O6 S4 N4 C70 48.8(15) no
O6 S4 N4 C102 -168.3(11) no
O6 S4 C21 C52 134.6(15) no
O6 S4 C21 C84 -44.7(19) no
O7 S4 N4 C70 176.4(12) no
O7 S4 N4 C102 -40.7(14) no
O7 S4 C21 C52 4.7(19) no
O7 S4 C21 C84 -174.7(14) no
N4 S4 C21 C52 -109.4(16) no
N4 S4 C21 C84 71.3(17) no
C21 S4 N4 C70 -67.4(15) no
C21 S4 N4 C102 75.5(14) no
C96 S7 C98 O9 -5(3) no
C96 S7 C98 C3 176.7(17) no
C98 S7 C96 C119 -175.9(17) no
C64 S9 C132 C135 -160.9(19) no
C132 S9 C64 O1 -3(3) no
C132 S9 C64 C79 179.1(16) no
C63 S11 C93 O15 -7(3) no
C63 S11 C93 C46 178.5(16) no
C93 S11 C63 C121 -77.5(17) no
C26 S12 C129 C133 -81.1(17) no
C129 S12 C26 O12 -16(2) no
C129 S12 C26 C19 164.6(16) no
C24 O10 C57 C76 -7(3) no
C24 O10 C57 C87 174.9(16) no
C127 O13 C7 C37 180(2) no
C127 O13 C7 C81 4(4) no
C130 O14 C125 C82 179.8(17) no
C130 O14 C125 C118 -1(4) no
C110 O16 C100 C69 0(4) no
C110 O16 C100 C91 -168.4(19) no
C122 O18 C128 O17 -1(3) no
C122 O18 C128 C131 175.1(17) no
C128 O18 C122 C123 175.3(17) no
S2 N1 C27 C15 -54(3) no
S2 N1 C27 C49 129.7(15) no
S2 N1 C34 C40 -129.2(12) no
S2 N1 C34 C46 106.9(14) no
C27 N1 C34 C40 11.1(19) no
C27 N1 C34 C46 -112.8(16) no
C34 N1 C27 C15 169.1(17) no
C34 N1 C27 C49 -7(3) no
C18 N2 C48 C68 13(3) no
C18 N2 C48 C88 -164(2) no
C48 N2 C18 S10 178.0(18) no
C48 N2 C18 C107 3(3) no
C18 N2 C109 C39 84(3) no
C109 N2 C18 S10 2(4) no
C109 N2 C18 C107 -172.4(17) no
C48 N2 C109 C39 -91(3) no
C109 N2 C48 C68 -171.4(17) no
C109 N2 C48 C88 11(4) no
C47 N3 C73 C41 -85(3) no
C73 N3 C47 C11 12(4) no
C73 N3 C47 C45 -169.9(16) no
C47 N3 C112 S5 -178.1(17) no
C47 N3 C112 C30 5(3) no
C112 N3 C47 C11 -168(2) no
C112 N3 C47 C45 10(3) no
C73 N3 C112 S5 1(4) no
C73 N3 C112 C30 -175.7(17) no
C112 N3 C73 C41 95(3) no
S4 N4 C70 C12 135.4(13) no
S4 N4 C70 C92 -41(3) no
S4 N4 C102 C19 100.1(14) no
S4 N4 C102 C45 -135.5(12) no
C70 N4 C102 C19 -111.8(16) no
C70 N4 C102 C45 12.7(18) no
C102 N4 C70 C12 -10(2) no
C102 N4 C70 C92 173.6(18) no
C14 N5 C66 C4 106(3) no
C66 N5 C14 S6 -6(3) no
C66 N5 C14 C25 177.0(17) no
C14 N5 C71 C40 11(2) no
C14 N5 C71 C56 -168.4(19) no
C71 N5 C14 S6 -177.9(16) no
C71 N5 C14 C25 5(2) no
C66 N5 C71 C40 -160.3(18) no
C66 N5 C71 C56 20(4) no
C71 N5 C66 C4 -84(3) no
S3 N6 C1 C68 -136.4(12) no
S3 N6 C1 C79 100.7(14) no
S3 N6 C31 C33 -47(3) no
S3 N6 C31 C36 136.1(13) no
C1 N6 C31 C33 172.5(18) no
C1 N6 C31 C36 -5(2) no
C31 N6 C1 C68 5.9(19) no
C31 N6 C1 C79 -117.1(16) no
C59 N9 C62 S8 179.0(18) no
C59 N9 C62 C42 -3(3) no
C62 N9 C59 C51 -162(3) no
C62 N9 C59 C75 20(3) no
C59 N9 C65 C23 -74(3) no
C65 N9 C59 C51 11(4) no
C65 N9 C59 C75 -166.9(15) no
C62 N9 C65 C23 99(3) no
C65 N9 C62 S8 6(4) no
C65 N9 C62 C42 -175.9(15) no
S1 N10 C5 C3 99.6(14) no
S1 N10 C5 C75 -138.2(10) no
S1 N10 C43 C28 132.9(14) no
S1 N10 C43 C90 -50(4) no
C5 N10 C43 C28 -5(3) no
C5 N10 C43 C90 172(2) no
C43 N10 C5 C3 -119.8(17) no
C43 N10 C5 C75 2.4(19) no
N6 C1 C68 C36 -4.6(19) no
N6 C1 C68 C48 -123.8(15) no
N6 C1 C68 C107 119.3(16) no
N6 C1 C79 C35 79.0(18) no
N6 C1 C79 C64 -160.0(15) no
C68 C1 C79 C35 -38(2) no
C68 C1 C79 C64 83(2) no
C79 C1 C68 C36 114.8(16) no
C79 C1 C68 C48 -4(3) no
C79 C1 C68 C107 -121.3(17) no
C5 C3 C85 C51 61.7(18) no
C85 C3 C5 N10 72.9(18) no
C85 C3 C5 C75 -41.4(18) no
C5 C3 C98 S7 -167.2(16) no
C5 C3 C98 O9 14(3) no
C98 C3 C5 N10 -165.1(16) no
C98 C3 C5 C75 81(2) no
C85 C3 C98 S7 -43(3) no
C85 C3 C98 O9 138(2) no
C98 C3 C85 C51 -62(2) no
C16 C4 C29 C105 1(4) no
C29 C4 C16 C117 -2(4) no
C16 C4 C66 N5 -62(3) no
C66 C4 C16 C117 -177.6(18) no
C29 C4 C66 N5 123(3) no
C66 C4 C29 C105 176.9(19) no
N10 C5 C75 C28 0.6(16) no
N10 C5 C75 C42 124.0(13) no
N10 C5 C75 C59 -120.0(13) no
C3 C5 C75 C28 119.9(14) no
C3 C5 C75 C42 -116.7(15) no
C3 C5 C75 C59 -0.7(19) no
O13 C7 C37 C52 -178.5(18) no
O13 C7 C81 C84 178(2) no
C37 C7 C81 C84 2(4) no
C81 C7 C37 C52 -2(4) no
C47 C11 C53 C19 -45(3) no
C53 C11 C47 N3 174(2) no
C53 C11 C47 C45 -4(4) no
C45 C12 C70 N4 2(3) no
C45 C12 C70 C92 179.3(17) no
C70 C12 C45 C30 -119.8(18) no
C70 C12 C45 C47 125.7(18) no
C70 C12 C45 C102 6(3) no
C45 C12 C120 C32 178.3(17) no
C120 C12 C45 C30 64(3) no
C120 C12 C45 C47 -50(3) no
C120 C12 C45 C102 -169.9(18) no
C70 C12 C120 C32 3(3) no
C120 C12 C70 N4 178.5(17) no
C120 C12 C70 C92 -5(3) no
C44 C13 C87 C57 1(3) no
C87 C13 C44 S3 176.7(18) no
C87 C13 C44 C77 -3(3) no
S6 C14 C25 C40 164.1(13) no
N5 C14 C25 C40 -19(2) no
C27 C15 C55 C54 1(4) no
C55 C15 C27 N1 -177.6(18) no
C55 C15 C27 C49 -2(3) no
C4 C16 C117 C97 2(4) no
C38 C17 C118 C125 0(4) no
C118 C17 C38 S1 176.8(19) no
C118 C17 C38 C95 1(4) no
S10 C18 C107 C68 167.9(15) no
N2 C18 C107 C68 -17(2) no
C26 C19 C53 C11 -64(3) no
C53 C19 C26 S12 -76(2) no
C53 C19 C26 O12 105(2) no
C26 C19 C102 N4 -152.8(16) no
C26 C19 C102 C45 94(3) no
C102 C19 C26 S12 162.8(16) no
C102 C19 C26 O12 -17(3) no
C53 C19 C102 N4 86.9(18) no
C53 C19 C102 C45 -26(3) no
C102 C19 C53 C11 59(3) no
C23 C20 C94 C67 1(4) no
C94 C20 C23 C22 -1(4) no
C94 C20 C23 C65 173(3) no
S4 C21 C52 C37 -176.6(14) no
S4 C21 C84 C81 176.8(15) no
C52 C21 C84 C81 -3(4) no
C84 C21 C52 C37 3(3) no
C23 C22 C108 C67 5(4) no
C108 C22 C23 C20 -1(4) no
C108 C22 C23 C65 -175(2) no
C20 C23 C65 N9 143.7(19) no
C22 C23 C65 N9 -43(3) no
C14 C25 C40 C34 148.6(15) no
C14 C25 C40 C49 -91.5(18) no
C14 C25 C40 C71 25.4(19) no
N1 C27 C49 C40 0(3) no
N1 C27 C49 C114 176.5(16) no
C15 C27 C49 C40 -176.3(19) no
C15 C27 C49 C114 0(4) no
C43 C28 C75 C5 -3(3) no
C43 C28 C75 C42 -128.0(19) no
C43 C28 C75 C59 113(2) no
C75 C28 C43 N10 5(3) no
C75 C28 C43 C90 -172.7(18) no
C43 C28 C111 C89 7(4) no
C111 C28 C43 N10 174.1(19) no
C111 C28 C43 C90 -4(4) no
C75 C28 C111 C89 174.4(18) no
C111 C28 C75 C5 -172(2) no
C111 C28 C75 C42 64(3) no
C111 C28 C75 C59 -56(3) no
C4 C29 C105 C97 -1(4) no
C45 C30 C112 S5 166.4(17) no
C45 C30 C112 N3 -17(2) no
C112 C30 C45 C12 -99.0(17) no
C112 C30 C45 C47 21(2) no
C112 C30 C45 C102 139.8(16) no
N6 C31 C33 C99 178.4(18) no
N6 C31 C36 C68 2(3) no
N6 C31 C36 C83 179.3(16) no
C33 C31 C36 C68 -175.8(19) no
C33 C31 C36 C83 2(4) no
C36 C31 C33 C99 -5(4) no
C101 C32 C120 C12 -2(3) no
C120 C32 C101 C92 3(3) no
C31 C33 C99 C104 4(4) no
N1 C34 C40 C25 114.4(16) no
N1 C34 C40 C49 -10.6(17) no
N1 C34 C40 C71 -126.3(15) no
N1 C34 C46 C80 78.8(18) no
N1 C34 C46 C93 -156.8(15) no
C40 C34 C46 C80 -40(3) no
C40 C34 C46 C93 84(2) no
C46 C34 C40 C25 -124.0(17) no
C46 C34 C40 C49 111.0(17) no
C46 C34 C40 C71 -5(3) no
C79 C35 C88 C48 -43(3) no
C88 C35 C79 C1 63(2) no
C88 C35 C79 C64 -58(3) no
C31 C36 C68 C1 2(3) no
C31 C36 C68 C48 123(2) no
C31 C36 C68 C107 -125.2(19) no
C31 C36 C83 C104 2(4) no
C68 C36 C83 C104 179.1(19) no
C83 C36 C68 C1 -175(3) no
C83 C36 C68 C48 -54(3) no
C83 C36 C68 C107 58(3) no
C7 C37 C52 C21 -0(4) no
S1 C38 C95 C82 -179.2(14) no
C17 C38 C95 C82 -3(4) no
C60 C39 C74 C115 -3(4) no
C74 C39 C60 C61 2(4) no
C60 C39 C109 N2 20(4) no
C109 C39 C60 C61 179.5(19) no
C74 C39 C109 N2 -162(2) no
C109 C39 C74 C115 180(2) no
C25 C40 C49 C27 -120.9(17) no
C25 C40 C49 C114 63(3) no
C25 C40 C71 N5 -22(2) no
C25 C40 C71 C56 157.3(19) no
C34 C40 C49 C27 7(2) no
C34 C40 C49 C114 -169.2(18) no
C34 C40 C71 N5 -149.4(16) no
C34 C40 C71 C56 30(3) no
C49 C40 C71 N5 97.8(18) no
C49 C40 C71 C56 -82(3) no
C71 C40 C49 C27 124.8(17) no
C71 C40 C49 C114 -51(3) no
C72 C41 C73 N3 -48(3) no
C73 C41 C72 C124 179(2) no
C72 C41 C113 C116 -2(4) no
C113 C41 C72 C124 -1(4) no
C73 C41 C113 C116 178(2) no
C113 C41 C73 N3 132(3) no
C62 C42 C75 C5 145.4(15) no
C62 C42 C75 C28 -96.3(19) no
C62 C42 C75 C59 28(2) no
C75 C42 C62 S8 161.7(17) no
C75 C42 C62 N9 -16(2) no
N10 C43 C90 C86 -178(2) no
C28 C43 C90 C86 -1(4) no
S3 C44 C77 C76 -176.8(16) no
C13 C44 C77 C76 3(4) no
C12 C45 C47 N3 101(2) no
C12 C45 C47 C11 -82(3) no
C12 C45 C102 N4 -10.9(18) no
C12 C45 C102 C19 104.9(18) no
C30 C45 C47 N3 -19(2) no
C30 C45 C47 C11 159(2) no
C30 C45 C102 N4 112.6(16) no
C30 C45 C102 C19 -131.6(17) no
C47 C45 C102 N4 -132.7(15) no
C47 C45 C102 C19 -17(3) no
C102 C45 C47 N3 -141.2(16) no
C102 C45 C47 C11 37(3) no
C34 C46 C80 C56 64(2) no
C34 C46 C93 S11 -176.8(16) no
C34 C46 C93 O15 8(3) no
C80 C46 C93 S11 -53(3) no
C80 C46 C93 O15 133(2) no
C93 C46 C80 C56 -61(3) no
N2 C48 C68 C1 -147.9(16) no
N2 C48 C68 C36 95.9(19) no
N2 C48 C68 C107 -22(2) no
N2 C48 C88 C35 172(2) no
C68 C48 C88 C35 -4(4) no
C88 C48 C68 C1 29(3) no
C88 C48 C68 C36 -87(3) no
C88 C48 C68 C107 155(3) no
C27 C49 C114 C54 2(3) no
C40 C49 C114 C54 178.0(18) no
S2 C50 C78 C91 -178.9(13) no
S2 C50 C103 C69 -180.0(15) no
C78 C50 C103 C69 2(3) no
C103 C50 C78 C91 -1(3) no
C59 C51 C85 C3 -35(3) no
C85 C51 C59 N9 170(2) no
C85 C51 C59 C75 -13(4) no
C55 C54 C114 C49 -3(4) no
C114 C54 C55 C15 2(4) no
C71 C56 C80 C46 -42(3) no
C80 C56 C71 N5 174.1(19) no
C80 C56 C71 C40 -6(4) no
O10 C57 C76 C77 -179.3(19) no
O10 C57 C87 C13 179.3(18) no
C76 C57 C87 C13 2(4) no
C87 C57 C76 C77 -2(4) no
C61 C58 C115 C74 -6(4) no
C115 C58 C61 C60 5(4) no
N9 C59 C75 C5 -150.7(15) no
N9 C59 C75 C28 95.5(18) no
N9 C59 C75 C42 -28(2) no
C51 C59 C75 C5 32(4) no
C51 C59 C75 C28 -82(4) no
C51 C59 C75 C42 154(3) no
C39 C60 C61 C58 -3(3) no
S9 C64 C79 C1 175.4(14) no
S9 C64 C79 C35 -64(3) no
O1 C64 C79 C1 -3(3) no
O1 C64 C79 C35 118(3) no
C94 C67 C108 C22 -5(5) no
C108 C67 C94 C20 3(5) no
C1 C68 C107 C18 146.1(15) no
C36 C68 C107 C18 -93.7(19) no
C48 C68 C107 C18 23(2) no
C100 C69 C103 C50 0(4) no
C103 C69 C100 O16 -171(3) no
C103 C69 C100 C91 -4(4) no
N4 C70 C92 C101 -178.7(18) no
C12 C70 C92 C101 5(4) no
C41 C72 C124 C126 3(4) no
C39 C74 C115 C58 5(4) no
C57 C76 C77 C44 -1(4) no
C50 C78 C91 C100 -3(3) no
C7 C81 C84 C21 0(4) no
C95 C82 C125 O14 176.5(19) no
C95 C82 C125 C118 -3(4) no
C125 C82 C95 C38 4(4) no
C36 C83 C104 C99 -3(4) no
C89 C86 C90 C43 2(4) no
C90 C86 C89 C111 2(4) no
C86 C89 C111 C28 -6(4) no
C78 C91 C100 O16 174.6(19) no
C78 C91 C100 C69 6(4) no
C70 C92 C101 C32 -4(4) no
C105 C97 C117 C16 -1(4) no
C117 C97 C105 C29 0(4) no
C33 C99 C104 C83 -0(4) no
C41 C113 C116 C126 2(4) no
C113 C116 C126 C124 1(4) no
C17 C118 C125 O14 -179(2) no
C17 C118 C125 C82 1(4) no
C72 C124 C126 C116 -3(5) no
